data_7054076
loop_
_publ_author_name
'Mehner, Alexander'
'R\"uffer, Tobias'
'Lang, Heinrich'
'Schlesinger, Maik'
'Mehring, Michael'
'Spange, Stefan'

_publ_section_title
;
 Chirality and reversible solid state phase transition of a tetranuclear
 titanium oxido cluster
;
_journal_issue 5
_journal_name_full 'New Journal of Chemistry'
_journal_page_first 1290
_journal_paper_doi 10.1039/c3nj40775f
_journal_volume 37
_journal_year 2013
_chemical_formula_moiety 'C70 H70 O15 S14 Ti4'
_chemical_formula_sum 'C70 H70 O15 S14 Ti4'
_chemical_formula_weight 1791.70
_chemical_name_systematic
;
?
;
_space_group_IT_number 14
_symmetry_cell_setting monoclinic
_symmetry_space_group_name_Hall '-P 2ybc'
_symmetry_space_group_name_H-M 'P 1 21/c 1'
_atom_sites_solution_hydrogens geom
_atom_sites_solution_primary direct
_atom_sites_solution_secondary difmap
_audit_creation_method SHELXL-97
_cell_angle_alpha 90.00
_cell_angle_beta 92.301(1)
_cell_angle_gamma 90.00
_cell_formula_units_Z 4
_cell_length_a 19.6993(2)
_cell_length_b 20.9296(3)
_cell_length_c 19.2039(2)
_cell_measurement_reflns_used 14888
_cell_measurement_temperature 200
_cell_measurement_theta_max 65.4019
_cell_measurement_theta_min 3.7705
_cell_volume 7911.35(16)
_computing_cell_refinement
;
CrysAlis RED, Oxford Diffraction Ltd.,
Version 1.171.32.5 (release 08-05-2007 CrysAlis171 .NET)
(compiled May 8 2007,13:10:02)
;
_computing_data_collection
;
CrysAlis CCD, Oxford Diffraction Ltd.,
Version 1.171.32.5 (release 08-05-2007 CrysAlis171 .NET)
(compiled May 8 2007,13:10:02)
;
_computing_data_reduction
;
CrysAlis RED, Oxford Diffraction Ltd.,
Version 1.171.32.5 (release 08-05-2007 CrysAlis171 .NET)
(compiled May 8 2007,13:10:02)
;
_computing_structure_refinement 'SHELXL-97 (Sheldrick, 1997)'
_computing_structure_solution 'SHELXS-97 (Sheldrick, 1997)'
_diffrn_ambient_temperature 200
_diffrn_measured_fraction_theta_full 0.969
_diffrn_measured_fraction_theta_max 0.969
_diffrn_measurement_device_type 'oxford gemini s'
_diffrn_measurement_method '\w scans'
_diffrn_radiation_monochromator graphite
_diffrn_radiation_source 'fine-focus sealed tube'
_diffrn_radiation_type CuK\a
_diffrn_radiation_wavelength 1.54184
_diffrn_reflns_av_R_equivalents 0.0399
_diffrn_reflns_av_sigmaI/netI 0.0447
_diffrn_reflns_limit_h_max 23
_diffrn_reflns_limit_h_min -21
_diffrn_reflns_limit_k_max 24
_diffrn_reflns_limit_k_min -24
_diffrn_reflns_limit_l_max 22
_diffrn_reflns_limit_l_min -18
_diffrn_reflns_number 32684
_diffrn_reflns_theta_full 65.56
_diffrn_reflns_theta_max 65.56
_diffrn_reflns_theta_min 3.79
_diffrn_standards_decay_% 0
_diffrn_standards_interval_count 50
_diffrn_standards_interval_time 10
_diffrn_standards_number 2
_exptl_absorpt_coefficient_mu 7.285
_exptl_absorpt_correction_T_max 1.00000
_exptl_absorpt_correction_T_min 0.37871
_exptl_absorpt_correction_type multi-scan
_exptl_absorpt_process_details
;
CrysAlis RED, Oxford Diffraction Ltd.,
Version 1.171.32.5 (release 08-05-2007 CrysAlis171 .NET)
(compiled May 8 2007,13:10:02)
Empirical absorption correction using spherical harmonics,
implemented in SCALE3 ABSPACK scaling algorithm.
;
_exptl_crystal_colour colorless
_exptl_crystal_density_diffrn 1.504
_exptl_crystal_density_method 'not measured'
_exptl_crystal_description block
_exptl_crystal_F_000 3688
_exptl_crystal_size_max 0.3
_exptl_crystal_size_mid 0.3
_exptl_crystal_size_min 0.3
_refine_diff_density_max 1.557
_refine_diff_density_min -0.725
_refine_diff_density_rms 0.104
_refine_ls_extinction_method none
_refine_ls_goodness_of_fit_ref 1.028
_refine_ls_hydrogen_treatment constr
_refine_ls_matrix_type full
_refine_ls_number_parameters 1058
_refine_ls_number_reflns 13231
_refine_ls_number_restraints 285
_refine_ls_restrained_S_all 1.036
_refine_ls_R_factor_all 0.0763
_refine_ls_R_factor_gt 0.0592
_refine_ls_shift/su_max 0.015
_refine_ls_shift/su_mean 0.003
_refine_ls_structure_factor_coef Fsqd
_refine_ls_weighting_details 'calc w=1/[\s^2^(Fo^2^)+(0.1252P)^2^+0.0000P] where P=(Fo^2^+2Fc^2^)/3'
_refine_ls_weighting_scheme calc
_refine_ls_wR_factor_gt 0.1584
_refine_ls_wR_factor_ref 0.1758
_reflns_number_gt 9811
_reflns_number_total 13231
_reflns_threshold_expression >2sigma(I)
_cod_data_source_file c3nj40775f.txt
_cod_data_source_block am2-200
_cod_original_cell_volume 7911.36(16)
_cod_original_sg_symbol_H-M P2(1)/c
_cod_database_code 7054076

loop_
_symmetry_equiv_pos_as_xyz
'x, y, z'
'-x, y+1/2, -z+1/2'
'-x, -y, -z'
'x, -y-1/2, z-1/2'

loop_
_atom_site_label
_atom_site_type_symbol
_atom_site_fract_x
_atom_site_fract_y
_atom_site_fract_z
_atom_site_U_iso_or_equiv
_atom_site_adp_type
_atom_site_occupancy
_atom_site_symmetry_multiplicity
_atom_site_calc_flag
_atom_site_refinement_flags
_atom_site_disorder_assembly
_atom_site_disorder_group
C1 C 0.4715(2) 0.5484(2) 0.1393(3) 0.0465(10) Uani 1 1 d U O .
H1A H 0.4808 0.5814 0.1739 0.056 Uiso 1 1 calc R . .
H1B H 0.4681 0.5690 0.0940 0.056 Uiso 1 1 calc R . .
C2 C 0.5296(2) 0.5034(2) 0.1403(2) 0.0401(9) Uani 1 1 d U . .
C4 C 0.6227(3) 0.4389(4) 0.1076(3) 0.0755(18) Uani 1 1 d U . .
H4 H 0.6530 0.4190 0.0787 0.091 Uiso 1 1 calc R A 1
C5 C 0.6177(3) 0.4293(3) 0.1759(3) 0.0626(14) Uani 1 1 d U O .
H5 H 0.6470 0.4020 0.2008 0.075 Uiso 1 1 calc R B 1
C6 C 0.4309(2) 0.53868(19) 0.3298(2) 0.0314(8) Uani 1 1 d . O .
H6A H 0.4612 0.5119 0.3039 0.038 Uiso 1 1 calc R . .
H6B H 0.4153 0.5141 0.3688 0.038 Uiso 1 1 calc R . .
C7 C 0.4683(2) 0.5958(2) 0.3561(2) 0.0331(9) Uani 1 1 d . . .
C11 C 0.2483(3) 0.6390(2) 0.1612(2) 0.0443(10) Uani 1 1 d U O .
H11A H 0.2238 0.6698 0.1883 0.053 Uiso 1 1 calc R . .
H11B H 0.2156 0.6091 0.1407 0.053 Uiso 1 1 calc R . .
C12 C 0.2840(3) 0.6726(2) 0.1049(2) 0.0522(12) Uani 1 1 d DU . .
C14 C 0.3688(5) 0.7165(4) 0.0337(4) 0.101(2) Uani 1 1 d DU . .
H14 H 0.4121 0.7294 0.0220 0.121 Uiso 1 1 calc R C 1
C15 C 0.3106(5) 0.7357(3) 0.0051(3) 0.092(2) Uani 1 1 d U P .
H15 H 0.3086 0.7603 -0.0353 0.110 Uiso 1 1 calc R D 1
C16 C 0.2856(2) 0.5020(3) 0.0418(2) 0.0486(12) Uani 1 1 d . O .
H16A H 0.3143 0.4654 0.0333 0.058 Uiso 1 1 calc R . .
H16B H 0.3088 0.5399 0.0262 0.058 Uiso 1 1 calc R . .
C17 C 0.2197(2) 0.4947(2) 0.0011(2) 0.0392(10) Uani 1 1 d . . .
C18 C 0.1892(2) 0.4346(2) -0.02154(19) 0.0402(10) Uani 1 1 d . . .
H18 H 0.2064 0.3937 -0.0136 0.048 Uiso 1 1 calc R . .
C19 C 0.1259(3) 0.4517(4) -0.0594(3) 0.0734(18) Uani 1 1 d . . .
H19 H 0.0980 0.4212 -0.0810 0.088 Uiso 1 1 calc R . .
C20 C 0.1111(3) 0.5127(4) -0.0610(3) 0.0703(17) Uani 1 1 d . . .
H20 H 0.0718 0.5291 -0.0827 0.084 Uiso 1 1 calc R . .
C21 C 0.3844(2) 0.37918(19) 0.2013(2) 0.0316(8) Uani 1 1 d . O .
H21A H 0.3808 0.3419 0.2309 0.038 Uiso 1 1 calc R . .
H21B H 0.4285 0.3985 0.2110 0.038 Uiso 1 1 calc R . .
C22 C 0.3796(2) 0.35862(19) 0.1268(2) 0.0348(9) Uani 1 1 d . . .
C23 C 0.4254(3) 0.3673(2) 0.0765(3) 0.0567(13) Uani 1 1 d . . .
H23 H 0.4659 0.3896 0.0832 0.068 Uiso 1 1 calc R . .
C24 C 0.4038(4) 0.3380(3) 0.0119(3) 0.076(2) Uani 1 1 d . . .
H24 H 0.4284 0.3404 -0.0283 0.091 Uiso 1 1 calc R . .
C25 C 0.3465(4) 0.3078(3) 0.0150(3) 0.0636(15) Uani 1 1 d . . .
H25 H 0.3262 0.2856 -0.0223 0.076 Uiso 1 1 calc R . .
C26 C 0.3280(2) 0.7270(2) 0.2984(3) 0.0445(11) Uani 1 1 d . O .
H26A H 0.3469 0.7146 0.2546 0.053 Uiso 1 1 calc R . .
H26B H 0.3649 0.7427 0.3287 0.053 Uiso 1 1 calc R . .
C27 C 0.2777(2) 0.7797(2) 0.2853(2) 0.0394(10) Uani 1 1 d . . .
C28 C 0.2600(3) 0.8066(2) 0.2184(3) 0.0441(10) Uani 1 1 d . . .
H28 H 0.2770 0.7947 0.1758 0.053 Uiso 1 1 calc R . .
C29 C 0.2096(3) 0.8570(3) 0.2306(3) 0.0579(13) Uani 1 1 d . . .
H29 H 0.1899 0.8814 0.1948 0.069 Uiso 1 1 calc R . .
C30 C 0.1943(3) 0.8650(3) 0.2978(3) 0.0548(12) Uani 1 1 d . . .
H30 H 0.1633 0.8951 0.3127 0.066 Uiso 1 1 calc R . .
C31 C 0.3157(3) 0.5964(2) 0.4688(2) 0.0479(11) Uani 1 1 d . O .
H31A H 0.2788 0.6258 0.4769 0.057 Uiso 1 1 calc R . .
H31B H 0.3570 0.6212 0.4655 0.057 Uiso 1 1 calc R . .
C32 C 0.3233(2) 0.5514(2) 0.5286(2) 0.0441(11) Uani 1 1 d . . .
C33 C 0.2894(3) 0.5530(4) 0.5892(3) 0.077(2) Uani 1 1 d . . .
H33 H 0.2546 0.5816 0.5980 0.092 Uiso 1 1 calc R . .
C34 C 0.3140(3) 0.5049(4) 0.6378(3) 0.082(2) Uani 1 1 d . . .
H34 H 0.2974 0.4999 0.6822 0.098 Uiso 1 1 calc R . .
C35 C 0.3634(3) 0.4679(3) 0.6125(3) 0.0609(15) Uani 1 1 d . . .
H35 H 0.3842 0.4340 0.6364 0.073 Uiso 1 1 calc R . .
C36 C 0.1415(2) 0.6419(2) 0.3262(3) 0.0542(13) Uani 1 1 d D . .
H36A H 0.1689 0.6804 0.3259 0.065 Uiso 1 1 calc R E 1
H36B H 0.1094 0.6443 0.2866 0.065 Uiso 1 1 calc R E 1
S8 S 0.14195(12) 0.61597(13) 0.46483(11) 0.0707(8) Uani 0.713(4) 1 d P F 1
C37 C 0.1042(3) 0.6420(4) 0.3878(4) 0.0437(17) Uani 0.713(4) 1 d PD F 1
C38 C 0.0394(4) 0.6609(4) 0.3970(5) 0.065(2) Uani 0.713(4) 1 d P F 1
H38 H 0.0105 0.6761 0.3613 0.078 Uiso 0.713(4) 1 calc PR F 1
C39 C 0.0211(6) 0.6551(6) 0.4652(7) 0.095(4) Uani 0.713(4) 1 d P F 1
H39 H -0.0217 0.6661 0.4799 0.115 Uiso 0.713(4) 1 calc PR F 1
C40 C 0.0686(7) 0.6331(6) 0.5070(6) 0.088(4) Uani 0.713(4) 1 d P F 1
H40 H 0.0637 0.6272 0.5545 0.105 Uiso 0.713(4) 1 calc PR F 1
S8' S 0.0877(3) 0.5794(3) 0.4665(3) 0.0701(19) Uani 0.287(4) 1 d P F 2
C38' C 0.1463(8) 0.6833(8) 0.4571(7) 0.042(4) Uani 0.287(4) 1 d P F 2
H38' H 0.1705 0.7188 0.4430 0.050 Uiso 0.287(4) 1 calc PR F 2
C39' C 0.1311(12) 0.6782(9) 0.5299(10) 0.066(6) Uani 0.287(4) 1 d P F 2
H39' H 0.1403 0.7087 0.5641 0.079 Uiso 0.287(4) 1 calc PR F 2
C37' C 0.1274(10) 0.6390(12) 0.4079(9) 0.0437(17) Uani 0.287(4) 1 d PD F 2
C40' C 0.1006(14) 0.6197(12) 0.5392(14) 0.067(6) Uani 0.287(4) 1 d P F 2
H40' H 0.0886 0.6046 0.5825 0.080 Uiso 0.287(4) 1 calc PR F 2
C41 C 0.0645(2) 0.5445(2) 0.1494(2) 0.0452(11) Uani 1 1 d . G .
H41A H 0.0308 0.5154 0.1668 0.054 Uiso 1 1 calc R . .
H41B H 0.0733 0.5322 0.1019 0.054 Uiso 1 1 calc R . .
C42 C 0.0374(2) 0.6106(2) 0.1499(2) 0.0445(11) Uani 1 1 d D . .
S9 S 0.06698(10) 0.67001(10) 0.09820(11) 0.0826(7) Uani 0.923(6) 1 d PD G 1
C43 C -0.0096(3) 0.6378(3) 0.1933(3) 0.0436(12) Uani 0.923(6) 1 d PD G 1
H43 H -0.0299 0.6147 0.2283 0.052 Uiso 0.923(6) 1 calc PR G 1
S9' S -0.0175(16) 0.6265(11) 0.2092(15) 0.0826(7) Uani 0.077(6) 1 d PD G 2
C43' C 0.0491(16) 0.6707(9) 0.1097(15) 0.098(3) Uani 0.077(6) 1 d PD G 2
H43' H 0.0783 0.6718 0.0729 0.118 Uiso 0.077(6) 1 calc PR G 2
C44 C -0.0238(3) 0.7004(3) 0.1810(4) 0.082(2) Uani 1 1 d D . .
H44 H -0.0558 0.7239 0.2045 0.098 Uiso 1 1 calc R G 1
C45 C 0.0143(4) 0.7242(3) 0.1302(5) 0.098(3) Uani 1 1 d D G .
H45 H 0.0115 0.7662 0.1146 0.118 Uiso 1 1 calc R H 1
C46 C 0.0242(3) 0.4811(4) 0.3559(3) 0.0732(19) Uani 1 1 d . G .
H46A H 0.0348 0.4978 0.4022 0.088 Uiso 1 1 calc R . .
H46B H 0.0252 0.4349 0.3587 0.088 Uiso 1 1 calc R . .
C47 C -0.0451(2) 0.5019(3) 0.3331(3) 0.0549(13) Uani 1 1 d D . .
C48 C -0.0971(10) 0.5447(13) 0.3629(13) 0.103(13) Uani 0.508(10) 1 d PD I 1
H48 H -0.0939 0.5605 0.4082 0.123 Uiso 0.508(10) 1 calc PR I 1
S10 S -0.0758(3) 0.4797(3) 0.2564(4) 0.0608(15) Uani 0.508(10) 1 d PD I 1
C48' C -0.0864(11) 0.4906(15) 0.2708(12) 0.086(14) Uani 0.492(10) 1 d PD I 2
H48' H -0.0724 0.4621 0.2372 0.103 Uiso 0.492(10) 1 calc PR I 2
S10' S -0.0852(3) 0.5564(3) 0.3775(4) 0.0784(19) Uani 0.492(10) 1 d PD I 2
C49 C -0.1502(3) 0.5584(4) 0.3168(4) 0.091(2) Uani 1 1 d D . .
H49 H -0.1839 0.5886 0.3234 0.109 Uiso 1 1 calc R I 1
C50 C -0.1451(3) 0.5217(3) 0.2622(4) 0.0757(18) Uani 1 1 d D I .
H50 H -0.1797 0.5197 0.2278 0.091 Uiso 1 1 calc R J 1
C51 C 0.1561(2) 0.4028(2) 0.1599(2) 0.0337(9) Uani 1 1 d . G .
H51A H 0.1895 0.3723 0.1445 0.040 Uiso 1 1 calc R . .
H51B H 0.1580 0.4403 0.1304 0.040 Uiso 1 1 calc R . .
C52 C 0.0868(2) 0.37381(19) 0.1533(2) 0.0360(9) Uani 1 1 d D . .
S11 S 0.0465(2) 0.3626(2) 0.0749(3) 0.0505(10) Uani 0.585(7) 1 d PD K 1
C53 C 0.0399(8) 0.3529(11) 0.2086(10) 0.0690(16) Uani 0.585(7) 1 d PD K 1
H53 H 0.0482 0.3583 0.2563 0.083 Uiso 0.585(7) 1 calc PR K 1
S11' S 0.0491(2) 0.3457(3) 0.2203(2) 0.0532(14) Uani 0.415(7) 1 d PD K 2
C53' C 0.0381(11) 0.3587(16) 0.0947(9) 0.067(10) Uani 0.415(7) 1 d PD K 2
H53' H 0.0476 0.3690 0.0490 0.080 Uiso 0.415(7) 1 calc PR K 2
C54 C -0.0181(3) 0.3240(3) 0.1783(4) 0.0690(16) Uani 1 1 d D . .
H54 H -0.0512 0.3033 0.2031 0.083 Uiso 1 1 calc R K 1
C55 C -0.0197(3) 0.3299(3) 0.1097(4) 0.0761(19) Uani 1 1 d D K .
H55 H -0.0569 0.3161 0.0824 0.091 Uiso 1 1 calc R L 1
C56 C 0.1938(2) 0.4444(2) 0.4251(2) 0.0416(10) Uani 1 1 d . G .
H56A H 0.1589 0.4740 0.4387 0.050 Uiso 1 1 calc R . .
H56B H 0.2375 0.4616 0.4407 0.050 Uiso 1 1 calc R . .
C57 C 0.1831(2) 0.3814(2) 0.4589(2) 0.0432(10) Uani 1 1 d . . .
C58 C 0.2087(3) 0.3597(4) 0.5225(3) 0.0738(19) Uani 1 1 d . . .
H58 H 0.2394 0.3823 0.5510 0.089 Uiso 1 1 calc R . .
C59 C 0.1830(5) 0.2996(5) 0.5390(5) 0.111(4) Uani 1 1 d . . .
H59 H 0.1934 0.2791 0.5811 0.133 Uiso 1 1 calc R . .
C60 C 0.1423(5) 0.2740(4) 0.4895(5) 0.107(3) Uani 1 1 d . . .
H60 H 0.1218 0.2341 0.4924 0.129 Uiso 1 1 calc R . .
C61 C 0.2181(2) 0.2717(2) 0.2557(3) 0.0429(10) Uani 1 1 d . G .
H61A H 0.2108 0.2734 0.2055 0.051 Uiso 1 1 calc R . .
H61B H 0.1741 0.2730 0.2766 0.051 Uiso 1 1 calc R . .
C62 C 0.2532(2) 0.21091(19) 0.2754(2) 0.0378(10) Uani 1 1 d D . .
C63 C 0.2309(18) 0.1794(16) 0.3386(11) 0.049(7) Uani 0.497(8) 1 d PD M 1
H63 H 0.1970 0.1891 0.3693 0.059 Uiso 0.497(8) 1 calc PR M 1
S13 S 0.3146(3) 0.1825(2) 0.2306(4) 0.0474(12) Uani 0.497(8) 1 d PD M 1
C63' C 0.3057(10) 0.1760(8) 0.2431(11) 0.067(11) Uani 0.503(8) 1 d PD M 2
H63' H 0.3236 0.1882 0.2010 0.080 Uiso 0.503(8) 1 calc PR M 2
S13' S 0.2389(5) 0.1709(4) 0.3467(4) 0.063(2) Uani 0.503(8) 1 d PD M 2
C64 C 0.2900(3) 0.1172(3) 0.3362(3) 0.0647(15) Uani 1 1 d D . .
H64 H 0.2940 0.0852 0.3697 0.078 Uiso 1 1 calc R M 1
C65 C 0.3283(3) 0.1208(2) 0.2812(3) 0.0571(13) Uani 1 1 d D M .
H65 H 0.3609 0.0901 0.2721 0.069 Uiso 1 1 calc R N 1
C66 C 0.3541(2) 0.3527(2) 0.4038(2) 0.0460(11) Uani 1 1 d . G .
H66A H 0.3246 0.3157 0.3988 0.055 Uiso 1 1 calc R . .
H66B H 0.3566 0.3647 0.4526 0.055 Uiso 1 1 calc R . .
C67 C 0.4232(3) 0.3357(2) 0.3810(2) 0.0435(11) Uani 1 1 d . . .
C68 C 0.4436(3) 0.2755(2) 0.3463(3) 0.0480(14) Uani 1 1 d . . .
H68 H 0.4150 0.2413 0.3354 0.058 Uiso 1 1 calc R . .
C69 C 0.4993(10) 0.2780(5) 0.3352(5) 0.185(9) Uani 1 1 d . . .
H69 H 0.5193 0.2421 0.3162 0.222 Uiso 1 1 calc R . .
C70 C 0.5399(4) 0.3314(6) 0.3480(4) 0.116(4) Uani 1 1 d . . .
H70 H 0.5854 0.3363 0.3378 0.139 Uiso 1 1 calc R . .
O1 O 0.25809(12) 0.50487(11) 0.26772(12) 0.0241(5) Uani 1 1 d . . .
O2 O 0.40971(14) 0.52052(14) 0.15233(15) 0.0367(6) Uani 1 1 d . . .
O3 O 0.37415(13) 0.55660(12) 0.28581(14) 0.0313(6) Uani 1 1 d . . .
O4 O 0.29563(15) 0.60579(13) 0.20532(14) 0.0338(6) Uani 1 1 d . . .
O5 O 0.27537(14) 0.50688(14) 0.11364(13) 0.0336(6) Uani 1 1 d . . .
O6 O 0.33224(13) 0.42418(12) 0.21792(13) 0.0279(5) Uani 1 1 d . . .
O7 O 0.29903(16) 0.67312(13) 0.32918(15) 0.0411(7) Uani 1 1 d . . .
O8 O 0.30229(15) 0.56397(13) 0.40535(14) 0.0361(6) Uani 1 1 d . . .
O9 O 0.18570(14) 0.58828(13) 0.31550(15) 0.0367(6) Uani 1 1 d . F .
O10 O 0.12498(15) 0.53892(14) 0.19074(15) 0.0393(7) Uani 1 1 d . . .
O11 O 0.07305(15) 0.50129(16) 0.31170(18) 0.0471(8) Uani 1 1 d . . .
O12 O 0.17141(14) 0.42009(13) 0.22988(14) 0.0328(6) Uani 1 1 d . . .
O13 O 0.19161(14) 0.43815(13) 0.35147(13) 0.0330(6) Uani 1 1 d . . .
O14 O 0.25678(15) 0.32486(13) 0.27810(16) 0.0388(7) Uani 1 1 d . . .
O15 O 0.32636(15) 0.40386(13) 0.36369(14) 0.0355(6) Uani 1 1 d . . .
C3 C 0.5680(17) 0.4902(18) 0.0851(11) 0.059(5) Uani 0.606(7) 1 d PU O 1
H3 H 0.5628 0.5084 0.0410 0.071 Uiso 0.606(7) 1 calc PR O 1
S1 S 0.55614(18) 0.4690(2) 0.21377(13) 0.0478(8) Uani 0.606(7) 1 d PU O 1
C3' C 0.5636(16) 0.4660(17) 0.1991(15) 0.0626(14) Uani 0.394(7) 1 d PU O 2
H3' H 0.5503 0.4671 0.2450 0.075 Uiso 0.394(7) 1 calc PR O 2
S1' S 0.5697(6) 0.4843(7) 0.0688(4) 0.0540(18) Uani 0.394(7) 1 d PU O 2
S2 S 0.49704(6) 0.65279(6) 0.29968(6) 0.0484(3) Uani 1 1 d . . .
C13 C 0.3523(9) 0.6724(11) 0.0856(9) 0.080(5) Uani 0.531(8) 1 d PDU P 1
H13 H 0.3844 0.6449 0.1059 0.096 Uiso 0.531(8) 1 calc PR P 1
S3 S 0.2432(5) 0.7148(2) 0.0431(3) 0.0844(19) Uani 0.531(8) 1 d PU P 1
C13' C 0.2599(15) 0.7114(17) 0.0405(16) 0.105(14) Uani 0.469(8) 1 d P P 2
H13' H 0.2144 0.7174 0.0277 0.126 Uiso 0.469(8) 1 calc PR P 2
S3' S 0.3664(2) 0.6773(3) 0.1054(3) 0.0672(17) Uani 0.469(8) 1 d PD P 2
S4 S 0.17034(8) 0.55832(8) -0.01969(8) 0.0679(4) Uani 1 1 d . . .
S5 S 0.31236(6) 0.31318(7) 0.09505(7) 0.0536(3) Uani 1 1 d . . .
S6 S 0.23697(7) 0.81490(6) 0.35189(7) 0.0559(3) Uani 1 1 d . . .
S7 S 0.38258(7) 0.49167(6) 0.53071(6) 0.0533(3) Uani 1 1 d . . .
S12 S 0.13283(10) 0.32448(8) 0.41948(9) 0.0785(5) Uani 1 1 d . . .
S14 S 0.48879(8) 0.38605(7) 0.38653(8) 0.0655(4) Uani 1 1 d . . .
Ti1 Ti 0.32798(3) 0.51701(3) 0.19163(3) 0.02532(17) Uani 1 1 d . F .
Ti2 Ti 0.28708(4) 0.58828(3) 0.31620(3) 0.02865(18) Uani 1 1 d . F .
Ti3 Ti 0.15387(3) 0.50447(3) 0.27263(4) 0.03038(18) Uani 1 1 d . F .
Ti4 Ti 0.26480(3) 0.40949(3) 0.29218(3) 0.02540(17) Uani 1 1 d . F .
C9 C 0.5202(3) 0.6713(3) 0.4289(3) 0.0622(15) Uani 1 1 d . . .
H9 H 0.5351 0.6888 0.4713 0.075 Uiso 1 1 calc R . .
C10 C 0.5303(3) 0.6986(3) 0.3677(3) 0.0609(14) Uani 1 1 d . . .
H10 H 0.5524 0.7374 0.3621 0.073 Uiso 1 1 calc R . .
C8 C 0.4847(3) 0.6134(3) 0.4226(2) 0.0526(12) Uani 1 1 d . . .
H8 H 0.4734 0.5890 0.4609 0.063 Uiso 1 1 calc R . .

loop_
_atom_site_aniso_label
_atom_site_aniso_U_11
_atom_site_aniso_U_22
_atom_site_aniso_U_33
_atom_site_aniso_U_23
_atom_site_aniso_U_13
_atom_site_aniso_U_12
C1 0.038(2) 0.037(2) 0.065(3) 0.004(2) 0.009(2) -0.0060(19)
C2 0.032(2) 0.042(2) 0.046(2) 0.0029(19) 0.0034(17) -0.0100(18)
C4 0.056(3) 0.102(5) 0.070(3) 0.022(3) 0.026(3) 0.023(3)
C5 0.049(3) 0.077(4) 0.062(3) 0.022(3) 0.009(2) 0.015(3)
C6 0.0300(19) 0.029(2) 0.0348(19) 0.0059(16) -0.0048(15) -0.0003(17)
C7 0.0300(19) 0.036(2) 0.0326(18) 0.0005(17) -0.0039(15) 0.0005(17)
C11 0.054(3) 0.029(2) 0.049(2) 0.0047(19) -0.019(2) 0.005(2)
C12 0.091(4) 0.023(2) 0.041(2) 0.0008(18) -0.018(2) -0.004(2)
C14 0.140(6) 0.082(5) 0.083(5) 0.007(4) 0.026(4) -0.039(5)
C15 0.176(7) 0.046(3) 0.052(3) 0.012(3) -0.018(4) -0.036(4)
C16 0.035(2) 0.080(4) 0.031(2) 0.000(2) 0.0008(17) -0.003(2)
C17 0.041(2) 0.051(3) 0.0260(18) -0.0048(18) 0.0026(16) 0.005(2)
C18 0.050(2) 0.045(2) 0.0245(17) -0.0136(18) -0.0113(17) 0.001(2)
C19 0.066(4) 0.096(5) 0.057(3) -0.009(3) -0.019(3) -0.023(4)
C20 0.056(3) 0.107(5) 0.047(3) 0.003(3) -0.018(2) 0.013(3)
C21 0.0299(19) 0.0250(19) 0.040(2) -0.0040(16) 0.0015(16) 0.0078(16)
C22 0.043(2) 0.0217(19) 0.040(2) -0.0017(17) 0.0078(17) 0.0089(17)
C23 0.071(3) 0.042(3) 0.059(3) -0.013(2) 0.029(3) -0.011(3)
C24 0.127(6) 0.054(3) 0.050(3) -0.011(3) 0.031(3) 0.009(4)
C25 0.088(4) 0.051(3) 0.052(3) -0.018(3) -0.003(3) 0.018(3)
C26 0.040(2) 0.024(2) 0.069(3) -0.003(2) 0.001(2) 0.0015(19)
C27 0.043(2) 0.0227(19) 0.052(2) -0.0017(18) -0.0020(19) -0.0014(18)
C28 0.054(3) 0.022(2) 0.055(3) -0.0053(19) -0.003(2) 0.010(2)
C29 0.060(3) 0.060(3) 0.053(3) 0.012(3) -0.003(2) 0.008(3)
C30 0.054(3) 0.050(3) 0.060(3) 0.005(2) 0.009(2) 0.013(2)
C31 0.062(3) 0.039(2) 0.042(2) -0.011(2) -0.012(2) 0.010(2)
C32 0.047(3) 0.053(3) 0.031(2) -0.014(2) -0.0066(18) 0.004(2)
C33 0.073(4) 0.117(6) 0.040(3) -0.002(3) -0.002(3) 0.039(4)
C34 0.068(4) 0.141(7) 0.037(2) 0.013(3) 0.002(3) 0.012(4)
C35 0.050(3) 0.090(4) 0.041(2) 0.017(3) -0.005(2) -0.006(3)
C36 0.044(3) 0.047(3) 0.070(3) -0.027(2) -0.018(2) 0.020(2)
S8 0.0677(14) 0.0868(17) 0.0578(11) -0.0101(11) 0.0045(9) 0.0106(12)
C37 0.021(4) 0.033(3) 0.077(5) -0.014(4) 0.000(3) 0.008(4)
C38 0.053(4) 0.063(5) 0.081(5) -0.005(4) 0.018(4) 0.021(4)
C39 0.077(7) 0.100(8) 0.112(8) -0.021(7) 0.047(7) 0.026(6)
C40 0.107(10) 0.097(9) 0.062(6) -0.017(6) 0.035(6) 0.014(8)
S8' 0.073(3) 0.058(3) 0.081(3) -0.027(3) 0.023(3) -0.030(3)
C38' 0.041(8) 0.055(10) 0.030(7) -0.016(7) 0.006(6) -0.005(7)
C39' 0.094(16) 0.051(11) 0.053(10) -0.031(9) 0.024(10) -0.020(11)
C37' 0.021(4) 0.033(3) 0.077(5) -0.014(4) 0.000(3) 0.008(4)
C40' 0.073(16) 0.059(14) 0.070(15) -0.002(12) 0.026(12) -0.016(12)
C41 0.042(2) 0.044(3) 0.048(2) -0.004(2) -0.018(2) 0.003(2)
C42 0.038(2) 0.044(2) 0.050(2) 0.005(2) -0.018(2) 0.006(2)
S9 0.0736(12) 0.0722(12) 0.1029(14) 0.0419(10) 0.0157(10) 0.0257(9)
C43 0.037(3) 0.041(3) 0.052(3) 0.007(3) -0.002(2) 0.001(3)
S9' 0.0736(12) 0.0722(12) 0.1029(14) 0.0419(10) 0.0157(10) 0.0257(9)
C43' 0.069(4) 0.067(4) 0.159(8) 0.043(5) 0.002(5) 0.023(4)
C44 0.058(4) 0.060(4) 0.127(6) -0.010(4) -0.010(4) 0.022(3)
C45 0.069(4) 0.067(4) 0.159(8) 0.043(5) 0.002(5) 0.023(4)
C46 0.047(3) 0.112(5) 0.061(3) 0.021(3) 0.012(2) 0.027(3)
C47 0.036(2) 0.056(3) 0.074(3) 0.000(3) 0.018(2) 0.002(2)
C48 0.032(8) 0.15(2) 0.13(2) -0.085(14) -0.019(8) -0.010(9)
S10 0.0356(17) 0.054(2) 0.092(3) -0.008(2) -0.003(2) -0.0027(16)
C48' 0.062(17) 0.10(2) 0.099(16) -0.047(11) 0.024(10) -0.016(12)
S10' 0.053(3) 0.093(3) 0.089(3) -0.032(3) 0.001(2) 0.021(3)
C49 0.051(4) 0.089(5) 0.132(6) -0.016(5) 0.005(4) 0.025(4)
C50 0.039(3) 0.072(4) 0.115(5) -0.013(4) -0.006(3) -0.004(3)
C51 0.033(2) 0.030(2) 0.039(2) -0.0096(17) -0.0021(16) 0.0005(17)
C52 0.033(2) 0.027(2) 0.046(2) -0.0055(18) -0.0094(18) 0.0035(17)
S11 0.0457(15) 0.0572(16) 0.048(2) -0.0106(15) -0.0092(15) -0.0065(12)
C53 0.041(3) 0.066(3) 0.100(4) 0.005(3) -0.003(3) -0.008(2)
S11' 0.0289(18) 0.065(3) 0.065(2) -0.0065(19) -0.0017(14) -0.0038(17)
C53' 0.054(12) 0.13(2) 0.019(9) 0.001(9) 0.003(7) -0.012(10)
C54 0.041(3) 0.066(3) 0.100(4) 0.005(3) -0.003(3) -0.008(2)
C55 0.052(3) 0.065(4) 0.108(5) -0.021(4) -0.033(3) -0.009(3)
C56 0.042(2) 0.049(3) 0.033(2) -0.0080(19) 0.0070(17) -0.006(2)
C57 0.037(2) 0.053(3) 0.040(2) 0.004(2) 0.0058(18) 0.009(2)
C58 0.062(3) 0.111(6) 0.048(3) 0.022(3) 0.003(2) 0.021(4)
C59 0.126(7) 0.125(8) 0.085(5) 0.068(6) 0.041(5) 0.072(6)
C60 0.133(8) 0.062(4) 0.132(7) 0.056(5) 0.067(6) 0.021(5)
C61 0.038(2) 0.027(2) 0.063(3) 0.000(2) -0.007(2) -0.0057(18)
C62 0.036(2) 0.0194(18) 0.058(3) -0.0054(19) -0.007(2) -0.0032(17)
C63 0.056(9) 0.018(7) 0.073(14) 0.022(7) 0.010(9) 0.026(7)
S13 0.058(2) 0.0332(17) 0.052(2) 0.0028(16) 0.0152(17) 0.0141(17)
C63' 0.081(16) 0.059(13) 0.059(13) 0.026(8) 0.000(10) -0.023(10)
S13' 0.088(4) 0.043(4) 0.060(2) 0.019(2) 0.010(2) 0.022(3)
C64 0.088(4) 0.041(3) 0.064(3) 0.011(3) -0.013(3) 0.011(3)
C65 0.065(3) 0.034(3) 0.072(3) -0.013(2) -0.003(3) 0.012(2)
C66 0.052(3) 0.045(3) 0.040(2) 0.014(2) -0.007(2) 0.005(2)
C67 0.058(3) 0.039(2) 0.0321(19) -0.0005(18) -0.0128(19) 0.017(2)
C68 0.055(3) 0.024(2) 0.061(3) -0.005(2) -0.036(3) 0.015(2)
C69 0.37(2) 0.090(7) 0.087(6) -0.056(6) -0.090(11) 0.112(12)
C70 0.056(4) 0.221(12) 0.073(4) 0.052(6) 0.021(3) 0.072(6)
O1 0.0269(13) 0.0165(11) 0.0287(12) -0.0027(10) -0.0016(10) -0.0022(10)
O2 0.0309(14) 0.0368(15) 0.0426(15) 0.0043(13) 0.0038(12) -0.0038(12)
O3 0.0297(13) 0.0248(13) 0.0383(13) -0.0011(11) -0.0127(11) -0.0007(11)
O4 0.0405(15) 0.0219(13) 0.0383(14) 0.0046(11) -0.0067(12) 0.0010(12)
O5 0.0343(14) 0.0380(15) 0.0281(12) 0.0007(12) -0.0029(11) -0.0025(12)
O6 0.0303(13) 0.0208(12) 0.0329(12) -0.0002(10) 0.0038(10) 0.0033(11)
O7 0.0536(18) 0.0227(14) 0.0463(16) -0.0016(12) -0.0065(14) -0.0009(13)
O8 0.0429(16) 0.0313(14) 0.0333(13) -0.0027(12) -0.0081(12) 0.0026(13)
O9 0.0330(14) 0.0300(15) 0.0465(15) -0.0123(13) -0.0039(12) 0.0088(12)
O10 0.0364(15) 0.0355(15) 0.0451(15) -0.0040(13) -0.0115(12) 0.0074(13)
O11 0.0284(15) 0.0488(19) 0.0648(19) -0.0079(16) 0.0094(14) 0.0020(14)
O12 0.0323(14) 0.0263(13) 0.0392(14) -0.0087(12) -0.0074(11) 0.0006(11)
O13 0.0332(14) 0.0332(15) 0.0332(13) 0.0006(12) 0.0075(11) -0.0006(12)
O14 0.0399(16) 0.0193(13) 0.0572(17) 0.0040(13) 0.0007(13) -0.0041(12)
O15 0.0386(15) 0.0310(14) 0.0363(14) 0.0026(12) -0.0056(12) 0.0048(12)
C3 0.055(8) 0.077(10) 0.046(8) 0.004(9) 0.003(7) 0.010(6)
S1 0.0411(14) 0.0614(14) 0.0409(15) 0.0054(12) 0.0006(10) 0.0026(11)
C3' 0.049(3) 0.077(4) 0.062(3) 0.022(3) 0.009(2) 0.015(3)
S1' 0.050(3) 0.068(3) 0.045(3) 0.007(3) 0.017(3) 0.013(2)
S2 0.0511(7) 0.0430(6) 0.0507(6) 0.0076(5) -0.0026(5) -0.0158(5)
C13 0.107(7) 0.079(10) 0.052(9) 0.036(7) -0.032(6) -0.040(7)
S3 0.131(5) 0.0525(19) 0.066(3) 0.0219(18) -0.042(3) -0.022(2)
C13' 0.067(12) 0.20(3) 0.050(12) 0.036(13) 0.006(9) -0.050(14)
S3' 0.081(3) 0.058(2) 0.063(3) 0.032(2) 0.005(2) -0.005(2)
S4 0.0740(9) 0.0615(8) 0.0668(8) 0.0047(7) -0.0159(7) 0.0058(7)
S5 0.0453(6) 0.0574(7) 0.0575(7) -0.0169(6) -0.0026(5) 0.0031(6)
S6 0.0616(8) 0.0491(7) 0.0574(7) 0.0049(6) 0.0060(6) 0.0124(6)
S7 0.0600(7) 0.0551(7) 0.0452(6) 0.0132(5) 0.0074(5) 0.0077(6)
S12 0.0984(12) 0.0542(8) 0.0831(10) 0.0134(8) 0.0074(9) -0.0279(8)
S14 0.0659(9) 0.0611(8) 0.0688(8) 0.0064(7) -0.0060(7) 0.0081(7)
Ti1 0.0264(3) 0.0215(3) 0.0278(3) 0.0018(3) -0.0027(3) -0.0013(3)
Ti2 0.0333(4) 0.0191(3) 0.0327(3) -0.0023(3) -0.0084(3) 0.0024(3)
Ti3 0.0248(3) 0.0276(4) 0.0383(4) -0.0056(3) -0.0031(3) 0.0039(3)
Ti4 0.0264(3) 0.0183(3) 0.0314(3) 0.0012(3) -0.0001(3) -0.0002(3)
C9 0.064(3) 0.068(4) 0.054(3) -0.014(3) -0.009(2) -0.022(3)
C10 0.050(3) 0.048(3) 0.084(4) -0.015(3) -0.004(3) -0.020(2)
C8 0.051(3) 0.064(3) 0.041(2) 0.003(2) -0.010(2) -0.019(3)

loop_
_atom_type_symbol
_atom_type_description
_atom_type_scat_dispersion_real
_atom_type_scat_dispersion_imag
_atom_type_scat_source
C C 0.0181 0.0091 'International Tables Vol C Tables 4.2.6.8 and 6.1.1.4'
H H 0.0000 0.0000 'International Tables Vol C Tables 4.2.6.8 and 6.1.1.4'
O O 0.0492 0.0322 'International Tables Vol C Tables 4.2.6.8 and 6.1.1.4'
S S 0.3331 0.5567 'International Tables Vol C Tables 4.2.6.8 and 6.1.1.4'
Ti Ti 0.2191 1.8069 'International Tables Vol C Tables 4.2.6.8 and 6.1.1.4'

loop_
_geom_angle_atom_site_label_1
_geom_angle_atom_site_label_2
_geom_angle_atom_site_label_3
_geom_angle
O2 C1 C2 114.5(4)
O2 C1 H1A 108.6
C2 C1 H1A 108.6
O2 C1 H1B 108.6
C2 C1 H1B 108.6
H1A C1 H1B 107.6
C3 C2 C1 125.1(13)
C3 C2 C3' 103.5(17)
C1 C2 C3' 131.3(12)
C3 C2 S1 114.3(13)
C1 C2 S1 120.4(4)
C3' C2 S1 10.8(12)
C3 C2 S1' 6(2)
C1 C2 S1' 122.4(5)
C3' C2 S1' 106.4(12)
S1 C2 S1' 117.2(5)
C5 C4 C3 107.3(9)
C5 C4 S1' 118.8(5)
C3 C4 S1' 12.4(10)
C5 C4 H4 126.3
C3 C4 H4 126.4
S1' C4 H4 114.7
C4 C5 C3' 108.5(13)
C4 C5 S1 116.0(5)
C3' C5 S1 7.6(13)
C4 C5 H5 122.0
C3' C5 H5 129.5
S1 C5 H5 122.0
O3 C6 C7 110.9(3)
O3 C6 H6A 109.4
C7 C6 H6A 109.4
O3 C6 H6B 109.5
C7 C6 H6B 109.5
H6A C6 H6B 108.0
C8 C7 C6 129.5(4)
C8 C7 S2 109.5(3)
C6 C7 S2 121.0(3)
O4 C11 C12 110.3(4)
O4 C11 H11A 109.6
C12 C11 H11A 109.6
O4 C11 H11B 109.6
C12 C11 H11B 109.6
H11A C11 H11B 108.1
C13 C12 C11 132.3(8)
C13 C12 C13' 93.2(13)
C11 C12 C13' 133.9(11)
C13 C12 S3' 16.0(8)
C11 C12 S3' 121.6(4)
C13' C12 S3' 104.4(11)
C13 C12 S3 104.6(8)
C11 C12 S3 122.8(5)
C13' C12 S3 11.5(13)
S3' C12 S3 115.2(4)
C15 C14 C13 105.9(10)
C15 C14 S3' 117.3(7)
C13 C14 S3' 16.4(8)
C15 C14 H14 127.1
C13 C14 H14 127.1
S3' C14 H14 114.5
C14 C15 C13' 109.2(15)
C14 C15 S3 116.8(6)
C13' C15 S3 8.2(16)
C14 C15 H15 121.6
C13' C15 H15 129.1
S3 C15 H15 121.6
O5 C16 C17 111.4(4)
O5 C16 H16A 109.3
C17 C16 H16A 109.3
O5 C16 H16B 109.3
C17 C16 H16B 109.3
H16A C16 H16B 108.0
C18 C17 C16 125.7(4)
C18 C17 S4 112.6(3)
C16 C17 S4 121.6(4)
C17 C18 C19 105.7(5)
C17 C18 H18 127.1
C19 C18 H18 127.1
C20 C19 C18 115.8(5)
C20 C19 H19 122.1
C18 C19 H19 122.1
C19 C20 S4 113.1(4)
C19 C20 H20 123.4
S4 C20 H20 123.4
O6 C21 C22 112.5(3)
O6 C21 H21A 109.1
C22 C21 H21A 109.1
O6 C21 H21B 109.1
C22 C21 H21B 109.1
H21A C21 H21B 107.8
C23 C22 C21 128.6(4)
C23 C22 S5 110.1(4)
C21 C22 S5 121.1(3)
C22 C23 C24 112.0(5)
C22 C23 H23 124.0
C24 C23 H23 124.0
C25 C24 C23 113.4(5)
C25 C24 H24 123.3
C23 C24 H24 123.3
C24 C25 S5 112.6(4)
C24 C25 H25 123.7
S5 C25 H25 123.7
O7 C26 C27 112.7(4)
O7 C26 H26A 109.1
C27 C26 H26A 109.1
O7 C26 H26B 109.1
C27 C26 H26B 109.1
H26A C26 H26B 107.8
C28 C27 C26 125.2(4)
C28 C27 S6 113.5(3)
C26 C27 S6 121.3(4)
C27 C28 C29 106.2(4)
C27 C28 H28 126.9
C29 C28 H28 126.9
C30 C29 C28 114.8(5)
C30 C29 H29 122.6
C28 C29 H29 122.6
C29 C30 S6 112.9(4)
C29 C30 H30 123.5
S6 C30 H30 123.5
O8 C31 C32 111.9(4)
O8 C31 H31A 109.2
C32 C31 H31A 109.2
O8 C31 H31B 109.2
C32 C31 H31B 109.2
H31A C31 H31B 107.9
C33 C32 C31 127.2(5)
C33 C32 S7 110.8(4)
C31 C32 S7 121.9(4)
C32 C33 C34 111.8(6)
C32 C33 H33 124.1
C34 C33 H33 124.1
C35 C34 C33 113.3(5)
C35 C34 H34 123.4
C33 C34 H34 123.4
C34 C35 S7 110.7(5)
C34 C35 H35 124.6
S7 C35 H35 124.6
C37 C36 O9 117.2(5)
C37 C36 C37' 21.3(6)
O9 C36 C37' 103.9(8)
C37 C36 H36A 108.0
O9 C36 H36A 108.0
C37' C36 H36A 98.9
C37 C36 H36B 108.0
O9 C36 H36B 108.0
C37' C36 H36B 129.2
H36A C36 H36B 107.2
C37 S8 C40 89.8(6)
C38 C37 C36 129.2(7)
C38 C37 S8 110.9(6)
C36 C37 S8 119.9(5)
C37 C38 C39 112.5(9)
C37 C38 H38 123.7
C39 C38 H38 123.8
C40 C39 C38 114.3(9)
C40 C39 H39 122.8
C38 C39 H39 122.9
C39 C40 S8 112.5(8)
C39 C40 H40 123.8
S8 C40 H40 123.8
C40' S8' C37' 96.5(10)
C37' C38' C39' 123.9(17)
C37' C38' H38' 118.0
C39' C38' H38' 118.0
C40' C39' C38' 107.5(17)
C40' C39' H39' 126.3
C38' C39' H39' 126.3
C38' C37' C36 126.7(17)
C38' C37' S8' 98.4(12)
C36 C37' S8' 134.9(14)
C39' C40' S8' 113.5(18)
C39' C40' H40' 123.2
S8' C40' H40' 123.3
O10 C41 C42 111.7(4)
O10 C41 H41A 109.3
C42 C41 H41A 109.3
O10 C41 H41B 109.3
C42 C41 H41B 109.3
H41A C41 H41B 107.9
C43 C42 C41 129.3(5)
C43 C42 C43' 94.9(9)
C41 C42 C43' 135.8(9)
C43 C42 S9' 13.0(7)
C41 C42 S9' 116.3(7)
C43' C42 S9' 107.9(11)
C43 C42 S9 107.5(4)
C41 C42 S9 123.0(4)
C43' C42 S9 13.2(9)
S9' C42 S9 120.4(7)
C45 S9 C42 92.8(3)
C44 C43 C42 115.3(6)
C44 C43 H43 122.4
C42 C43 H43 122.4
C42 S9' C44 90.3(10)
C45 C43' C42 116.5(17)
C45 C43' H43' 121.7
C42 C43' H43' 121.7
C45 C44 C43 111.4(6)
C45 C44 S9' 123.3(9)
C43 C44 S9' 12.0(7)
C45 C44 H44 124.3
C43 C44 H44 124.3
S9' C44 H44 112.4
C44 C45 C43' 101.8(11)
C44 C45 S9 112.8(5)
C43' C45 S9 11.6(11)
C44 C45 H45 123.6
C43' C45 H45 134.5
S9 C45 H45 123.6
O11 C46 C47 112.8(5)
O11 C46 H46A 109.0
C47 C46 H46A 109.0
O11 C46 H46B 109.0
C47 C46 H46B 109.0
H46A C46 H46B 107.8
C48' C47 C46 132.9(9)
C48' C47 C48 92.4(11)
C46 C47 C48 134.6(8)
C48' C47 S10 13.9(9)
C46 C47 S10 119.0(5)
C48 C47 S10 106.3(8)
C48' C47 S10' 106.1(9)
C46 C47 S10' 120.4(5)
C48 C47 S10' 14.9(8)
S10 C47 S10' 119.7(4)
C49 C48 C47 113.3(14)
C49 C48 H48 123.4
C47 C48 H48 123.4
C50 S10 C47 93.8(5)
C50 C48' C47 118.9(15)
C50 C48' H48' 120.6
C47 C48' H48' 120.6
C47 S10' C49 91.5(5)
C50 C49 C48 108.4(9)
C50 C49 S10' 117.2(5)
C48 C49 S10' 10.8(11)
C50 C49 H49 125.8
C48 C49 H49 125.8
S10' C49 H49 116.7
C49 C50 C48' 106.2(10)
C49 C50 S10 117.5(6)
C48' C50 S10 11.5(10)
C49 C50 H50 121.3
C48' C50 H50 132.4
S10 C50 H50 121.3
O12 C51 C52 110.1(3)
O12 C51 H51A 109.6
C52 C51 H51A 109.6
O12 C51 H51B 109.6
C52 C51 H51B 109.6
H51A C51 H51B 108.1
C53' C52 C51 135.4(7)
C53' C52 C53 94.4(9)
C51 C52 C53 130.1(7)
C53' C52 S11' 102.8(7)
C51 C52 S11' 121.7(3)
C53 C52 S11' 10.9(8)
C53' C52 S11 13.6(7)
C51 C52 S11 121.8(4)
C53 C52 S11 108.1(7)
S11' C52 S11 116.3(3)
C55 S11 C52 92.7(4)
C54 C53 C52 110.3(13)
C54 C53 H53 124.9
C52 C53 H53 124.9
C54 S11' C52 95.7(4)
C55 C53' C52 117.7(12)
C55 C53' H53' 121.1
C52 C53' H53' 121.1
C55 C54 C53 111.2(9)
C55 C54 S11' 117.8(5)
C53 C54 S11' 9.9(10)
C55 C54 H54 124.4
C53 C54 H54 124.4
S11' C54 H54 117.4
C54 C55 C53' 105.8(9)
C54 C55 S11 117.2(5)
C53' C55 S11 11.6(8)
C54 C55 H55 121.4
C53' C55 H55 132.8
S11 C55 H55 121.4
O13 C56 C57 110.8(4)
O13 C56 H56A 109.5
C57 C56 H56A 109.5
O13 C56 H56B 109.5
C57 C56 H56B 109.5
H56A C56 H56B 108.1
C58 C57 C56 128.7(5)
C58 C57 S12 110.4(5)
C56 C57 S12 120.9(3)
C57 C58 C59 112.0(7)
C57 C58 H58 124.0
C59 C58 H58 124.0
C60 C59 C58 114.4(6)
C60 C59 H59 122.8
C58 C59 H59 122.8
C59 C60 S12 110.9(7)
C59 C60 H60 124.6
S12 C60 H60 124.6
O14 C61 C62 111.0(3)
O14 C61 H61A 109.5
C62 C61 H61A 109.5
O14 C61 H61B 109.4
C62 C61 H61B 109.4
H61A C61 H61B 108.0
C63' C62 C63 112.2(19)
C63' C62 C61 131.5(9)
C63 C62 C61 116.3(17)
C63' C62 S13 10.1(9)
C63 C62 S13 122.0(17)
C61 C62 S13 121.7(4)
C63' C62 S13' 104.8(9)
C63 C62 S13' 8(2)
C61 C62 S13' 123.7(5)
S13 C62 S13' 114.4(5)
C62 C63 C64 95(2)
C62 C63 H63 132.4
C64 C63 H63 132.4
C62 S13 C65 94.7(5)
C62 C63' C65 114.0(14)
C62 C63' H63' 123.0
C65 C63' H63' 123.0
C64 S13' C62 97.4(5)
C65 C64 S13' 117.6(5)
C65 C64 C63 112.4(8)
S13' C64 C63 6.1(9)
C65 C64 H64 123.8
S13' C64 H64 118.5
C63 C64 H64 123.8
C64 C65 C63' 106.2(9)
C64 C65 S13 115.7(5)
C63' C65 S13 9.9(9)
C64 C65 H65 122.1
C63' C65 H65 131.6
S13 C65 H65 122.2
O15 C66 C67 111.0(4)
O15 C66 H66A 109.4
C67 C66 H66A 109.4
O15 C66 H66B 109.4
C67 C66 H66B 109.4
H66A C66 H66B 108.0
C68 C67 C66 126.8(5)
C68 C67 S14 109.9(4)
C66 C67 S14 123.1(4)
C69 C68 C67 109.2(7)
C69 C68 H68 125.4
C67 C68 H68 125.4
C68 C69 C70 124.2(9)
C68 C69 H69 117.9
C70 C69 H69 117.9
C69 C70 S14 105.6(8)
C69 C70 H70 127.2
S14 C70 H70 127.2
Ti2 O1 Ti4 135.24(12)
Ti2 O1 Ti3 104.06(11)
Ti4 O1 Ti3 92.33(10)
Ti2 O1 Ti1 92.01(10)
Ti4 O1 Ti1 104.06(11)
Ti3 O1 Ti1 136.71(12)
C1 O2 Ti1 154.0(3)
C6 O3 Ti2 126.3(2)
C6 O3 Ti1 133.7(2)
Ti2 O3 Ti1 92.02(10)
C11 O4 Ti1 125.9(3)
C11 O4 Ti2 126.4(3)
Ti1 O4 Ti2 90.57(10)
C16 O5 Ti1 136.5(3)
C21 O6 Ti1 126.9(2)
C21 O6 Ti4 123.7(2)
Ti1 O6 Ti4 107.69(12)
C26 O7 Ti2 141.6(3)
C31 O8 Ti2 134.8(3)
C36 O9 Ti2 127.5(3)
C36 O9 Ti3 123.6(3)
Ti2 O9 Ti3 107.21(13)
C41 O10 Ti3 139.0(3)
C46 O11 Ti3 158.0(4)
C51 O12 Ti3 126.0(2)
C51 O12 Ti4 130.1(2)
Ti3 O12 Ti4 91.19(10)
C56 O13 Ti4 127.7(3)
C56 O13 Ti3 129.4(3)
Ti4 O13 Ti3 91.71(11)
C61 O14 Ti4 150.3(3)
C66 O15 Ti4 134.3(3)
C2 C3 C4 108.9(17)
C2 C3 H3 125.6
C4 C3 H3 125.6
C2 S1 C5 93.2(3)
C5 C3' C2 111.6(18)
C5 C3' H3' 124.2
C2 C3' H3' 124.2
C4 S1' C2 94.7(5)
C7 S2 C10 91.9(2)
C14 C13 C12 115.8(14)
C14 C13 H13 122.1
C12 C13 H13 122.1
C15 S3 C12 95.0(6)
C15 C13' C12 114(2)
C15 C13' H13' 123.2
C12 C13' H13' 123.2
C14 S3' C12 95.1(5)
C20 S4 C17 92.6(3)
C25 S5 C22 91.8(3)
C30 S6 C27 92.5(2)
C35 S7 C32 93.4(3)
C57 S12 C60 92.3(4)
C67 S14 C70 91.1(4)
O5 Ti1 O2 98.64(13)
O5 Ti1 O4 92.48(12)
O2 Ti1 O4 108.27(13)
O5 Ti1 O6 96.44(12)
O2 Ti1 O6 96.62(12)
O4 Ti1 O6 151.95(12)
O5 Ti1 O1 101.34(11)
O2 Ti1 O1 158.74(11)
O4 Ti1 O1 78.14(11)
O6 Ti1 O1 74.05(10)
O5 Ti1 O3 162.29(12)
O2 Ti1 O3 88.96(12)
O4 Ti1 O3 69.89(10)
O6 Ti1 O3 98.56(10)
O1 Ti1 O3 74.00(10)
O5 Ti1 Ti2 124.48(10)
O2 Ti1 Ti2 126.40(10)
O4 Ti1 Ti2 47.28(8)
O6 Ti1 Ti2 107.13(8)
O1 Ti1 Ti2 43.80(7)
O3 Ti1 Ti2 41.21(8)
O5 Ti1 Ti4 101.05(9)
O2 Ti1 Ti4 130.24(10)
O4 Ti1 Ti4 115.93(9)
O6 Ti1 Ti4 36.19(7)
O1 Ti1 Ti4 37.87(7)
O3 Ti1 Ti4 85.78(8)
Ti2 Ti1 Ti4 75.23(2)
O8 Ti2 O7 97.51(13)
O8 Ti2 O3 94.22(12)
O7 Ti2 O3 105.32(13)
O8 Ti2 O9 97.74(13)
O7 Ti2 O9 97.22(13)
O3 Ti2 O9 152.82(11)
O8 Ti2 O1 102.95(11)
O7 Ti2 O1 158.80(12)
O3 Ti2 O1 78.86(10)
O9 Ti2 O1 74.72(10)
O8 Ti2 O4 164.37(13)
O7 Ti2 O4 87.41(12)
O3 Ti2 O4 70.15(11)
O9 Ti2 O4 96.33(11)
O1 Ti2 O4 74.32(10)
O8 Ti2 Ti1 125.90(10)
O7 Ti2 Ti1 124.67(11)
O3 Ti2 Ti1 46.78(7)
O9 Ti2 Ti1 107.42(8)
O1 Ti2 Ti1 44.19(7)
O4 Ti2 Ti1 42.15(7)
O8 Ti2 Ti3 101.24(10)
O7 Ti2 Ti3 131.88(11)
O3 Ti2 Ti3 116.86(8)
O9 Ti2 Ti3 36.71(8)
O1 Ti2 Ti3 38.08(7)
O4 Ti2 Ti3 86.11(8)
Ti1 Ti2 Ti3 76.24(2)
O11 Ti3 O10 97.22(15)
O11 Ti3 O12 108.26(14)
O10 Ti3 O12 92.82(12)
O11 Ti3 O9 97.35(14)
O10 Ti3 O9 95.16(13)
O12 Ti3 O9 151.96(12)
O11 Ti3 O1 157.75(13)
O10 Ti3 O1 103.83(12)
O12 Ti3 O1 78.12(10)
O9 Ti3 O1 73.87(10)
O11 Ti3 O13 88.24(14)
O10 Ti3 O13 162.80(12)
O12 Ti3 O13 69.99(11)
O9 Ti3 O13 100.32(11)
O1 Ti3 O13 73.71(10)
O11 Ti3 Ti4 125.85(12)
O10 Ti3 Ti4 125.72(10)
O12 Ti3 Ti4 46.86(8)
O9 Ti3 Ti4 108.32(8)
O1 Ti3 Ti4 43.77(7)
O13 Ti3 Ti4 41.49(7)
O11 Ti3 Ti2 129.62(11)
O10 Ti3 Ti2 103.48(10)
O12 Ti3 Ti2 115.87(8)
O9 Ti3 Ti2 36.08(8)
O1 Ti3 Ti2 37.86(7)
O13 Ti3 Ti2 85.11(8)
Ti4 Ti3 Ti2 75.24(2)
O14 Ti4 O15 95.89(13)
O14 Ti4 O13 109.00(13)
O15 Ti4 O13 93.75(12)
O14 Ti4 O6 95.77(12)
O15 Ti4 O6 96.14(12)
O13 Ti4 O6 152.19(11)
O14 Ti4 O1 156.76(12)
O15 Ti4 O1 105.87(11)
O13 Ti4 O1 78.11(11)
O6 Ti4 O1 74.20(10)
O14 Ti4 O12 87.15(12)
O15 Ti4 O12 163.78(13)
O13 Ti4 O12 70.26(11)
O6 Ti4 O12 99.40(11)
O1 Ti4 O12 74.25(10)
O14 Ti4 Ti3 125.54(10)
O15 Ti4 Ti3 127.66(10)
O13 Ti4 Ti3 46.80(8)
O6 Ti4 Ti3 108.19(8)
O1 Ti4 Ti3 43.90(7)
O12 Ti4 Ti3 41.95(7)
O14 Ti4 Ti1 128.84(10)
O15 Ti4 Ti1 103.69(10)
O13 Ti4 Ti1 116.14(9)
O6 Ti4 Ti1 36.13(7)
O1 Ti4 Ti1 38.07(7)
O12 Ti4 Ti1 86.44(8)
Ti3 Ti4 Ti1 76.01(2)
C10 C9 C8 112.8(5)
C10 C9 H9 123.6
C8 C9 H9 123.6
C9 C10 S2 111.4(4)
C9 C10 H10 124.3
S2 C10 H10 124.3
C7 C8 C9 114.4(5)
C7 C8 H8 122.8
C9 C8 H8 122.8

loop_
_geom_bond_atom_site_label_1
_geom_bond_atom_site_label_2
_geom_bond_distance
C1 O2 1.383(5)
C1 C2 1.482(7)
C1 H1A 0.9700
C1 H1B 0.9700
C2 C3 1.36(2)
C2 C3' 1.51(3)
C2 S1 1.651(6)
C2 S1' 1.661(7)
C4 C5 1.335(8)
C4 C3 1.57(3)
C4 S1' 1.577(12)
C4 H4 0.9300
C5 C3' 1.40(3)
C5 S1 1.662(7)
C5 H5 0.9300
C6 O3 1.424(4)
C6 C7 1.484(6)
C6 H6A 0.9700
C6 H6B 0.9700
C7 C8 1.356(6)
C7 S2 1.721(4)
C11 O4 1.417(5)
C11 C12 1.489(7)
C11 H11A 0.9700
C11 H11B 0.9700
C12 C13 1.410(17)
C12 C13' 1.54(3)
C12 S3' 1.626(8)
C12 S3 1.659(7)
C14 C15 1.315(13)
C14 C13 1.406(16)
C14 S3' 1.606(9)
C14 H14 0.9300
C15 C13' 1.33(3)
C15 S3 1.601(12)
C15 H15 0.9300
C16 O5 1.405(5)
C16 C17 1.496(6)
C16 H16A 0.9700
C16 H16B 0.9700
C17 C18 1.453(6)
C17 S4 1.687(5)
C18 C19 1.462(8)
C18 H18 0.9300
C19 C20 1.310(10)
C19 H19 0.9300
C20 S4 1.681(6)
C20 H20 0.9300
C21 O6 1.439(5)
C21 C22 1.492(6)
C21 H21A 0.9700
C21 H21B 0.9700
C22 C23 1.361(7)
C22 S5 1.722(4)
C23 C24 1.433(9)
C23 H23 0.9300
C24 C25 1.297(10)
C24 H24 0.9300
C25 S5 1.706(6)
C25 H25 0.9300
C26 O7 1.405(6)
C26 C27 1.497(6)
C26 H26A 0.9700
C26 H26B 0.9700
C27 C28 1.432(7)
C27 S6 1.705(5)
C28 C29 1.475(7)
C28 H28 0.9300
C29 C30 1.347(8)
C29 H29 0.9300
C30 S6 1.677(5)
C30 H30 0.9300
C31 O8 1.410(5)
C31 C32 1.489(7)
C31 H31A 0.9700
C31 H31B 0.9700
C32 C33 1.366(7)
C32 S7 1.710(5)
C33 C34 1.444(9)
C33 H33 0.9300
C34 C35 1.352(9)
C34 H34 0.9300
C35 S7 1.704(5)
C35 H35 0.9300
C36 C37 1.418(9)
C36 O9 1.439(5)
C36 C37' 1.606(17)
C36 H36A 0.9700
C36 H36B 0.9700
S8 C37 1.717(8)
S8 C40 1.722(11)
C37 C38 1.356(10)
C38 C39 1.376(14)
C38 H38 0.9300
C39 C40 1.293(18)
C39 H39 0.9300
C40 H40 0.9300
S8' C40' 1.64(3)
S8' C37' 1.87(2)
C38' C37' 1.36(3)
C38' C39' 1.44(2)
C38' H38' 0.9300
C39' C40' 1.38(3)
C39' H39' 0.9300
C40' H40' 0.9300
C41 O10 1.409(5)
C41 C42 1.483(7)
C41 H41A 0.9700
C41 H41B 0.9700
C42 C43 1.392(8)
C42 C43' 1.50(2)
C42 S9' 1.636(19)
C42 S9 1.709(5)
S9 C45 1.671(7)
C43 C44 1.359(8)
C43 H43 0.9300
S9' C44 1.642(18)
C43' C45 1.379(19)
C43' H43' 0.9300
C44 C45 1.349(10)
C44 H44 0.9300
C45 H45 0.9300
C46 O11 1.375(7)
C46 C47 1.482(7)
C46 H46A 0.9700
C46 H46B 0.9700
C47 C48' 1.439(17)
C47 C48 1.492(17)
C47 S10 1.637(8)
C47 S10' 1.643(8)
C48 C49 1.372(17)
C48 H48 0.9300
S10 C50 1.631(9)
C48' C50 1.331(17)
C48' H48' 0.9300
S10' C49 1.696(10)
C49 C50 1.307(10)
C49 H49 0.9300
C50 H50 0.9300
C51 O12 1.413(5)
C51 C52 1.495(6)
C51 H51A 0.9700
C51 H51B 0.9700
C52 C53' 1.483(16)
C52 C53 1.502(16)
C52 S11' 1.622(7)
C52 S11 1.690(6)
S11 C55 1.640(8)
C53 C54 1.399(16)
C53 H53 0.9300
S11' C54 1.589(7)
C53' C55 1.330(16)
C53' H53' 0.9300
C54 C55 1.321(10)
C54 H54 0.9300
C55 H55 0.9300
C56 O13 1.418(5)
C56 C57 1.489(7)
C56 H56A 0.9700
C56 H56B 0.9700
C57 C58 1.379(7)
C57 S12 1.707(5)
C58 C59 1.398(13)
C58 H58 0.9300
C59 C60 1.332(14)
C59 H59 0.9300
C60 S12 1.714(8)
C60 H60 0.9300
C61 O14 1.406(5)
C61 C62 1.490(6)
C61 H61A 0.9700
C61 H61B 0.9700
C62 C63' 1.427(17)
C62 C63 1.465(19)
C62 S13 1.625(7)
C62 S13' 1.639(9)
C63 C64 1.75(4)
C63 H63 0.9300
S13 C65 1.634(8)
C63' C65 1.431(17)
C63' H63' 0.9300
S13' C64 1.528(12)
C64 C65 1.323(8)
C64 H64 0.9300
C65 H65 0.9300
C66 O15 1.416(5)
C66 C67 1.489(7)
C66 H66A 0.9700
C66 H66B 0.9700
C67 C68 1.489(7)
C67 S14 1.667(5)
C68 C69 1.13(2)
C68 H68 0.9300
C69 C70 1.390(17)
C69 H69 0.9300
C70 S14 1.713(9)
C70 H70 0.9300
O1 Ti2 2.049(2)
O1 Ti4 2.054(2)
O1 Ti3 2.059(3)
O1 Ti1 2.063(3)
O2 Ti1 1.807(3)
O3 Ti2 1.950(3)
O3 Ti1 2.157(3)
O4 Ti1 1.985(3)
O4 Ti2 2.174(3)
O5 Ti1 1.799(3)
O6 Ti1 2.008(3)
O6 Ti4 2.011(3)
O7 Ti2 1.807(3)
O8 Ti2 1.800(3)
O9 Ti2 1.997(3)
O9 Ti3 2.026(3)
O10 Ti3 1.801(3)
O11 Ti3 1.788(3)
O12 Ti3 1.984(3)
O12 Ti4 2.165(3)
O13 Ti4 1.966(3)
O13 Ti3 2.164(3)
O14 Ti4 1.798(3)
O15 Ti4 1.799(3)
C3 H3 0.9300
C3' H3' 0.9300
S2 C10 1.727(5)
C13 H13 0.9300
C13' H13' 0.9300
Ti1 Ti2 2.9583(9)
Ti1 Ti4 3.2456(9)
Ti2 Ti3 3.2383(10)
Ti3 Ti4 2.9667(9)
C9 C10 1.328(8)
C9 C8 1.403(8)
C9 H9 0.9300
C10 H10 0.9300
C8 H8 0.9300

loop_
_geom_torsion_atom_site_label_1
_geom_torsion_atom_site_label_2
_geom_torsion_atom_site_label_3
_geom_torsion_atom_site_label_4
_geom_torsion
O2 C1 C2 C3 117(2)
O2 C1 C2 C3' -67.6(19)
O2 C1 C2 S1 -67.6(5)
O2 C1 C2 S1' 111.2(8)
C3 C4 C5 C3' 3(2)
S1' C4 C5 C3' -1.7(19)
C3 C4 C5 S1 3.0(18)
S1' C4 C5 S1 -1.9(11)
O3 C6 C7 C8 124.8(5)
O3 C6 C7 S2 -54.1(5)
O4 C11 C12 C13 6.1(14)
O4 C11 C12 C13' 175.2(19)
O4 C11 C12 S3' -8.8(6)
O4 C11 C12 S3 178.6(4)
C13 C14 C15 C13' 6(2)
S3' C14 C15 C13' -6.4(19)
C13 C14 C15 S3 9.7(13)
S3' C14 C15 S3 -3.0(10)
O5 C16 C17 C18 -95.3(5)
O5 C16 C17 S4 81.3(5)
C16 C17 C18 C19 -179.8(4)
S4 C17 C18 C19 3.4(5)
C17 C18 C19 C20 -3.0(7)
C18 C19 C20 S4 1.3(8)
O6 C21 C22 C23 117.3(5)
O6 C21 C22 S5 -67.4(4)
C21 C22 C23 C24 177.3(5)
S5 C22 C23 C24 1.6(6)
C22 C23 C24 C25 -1.9(8)
C23 C24 C25 S5 1.3(8)
O7 C26 C27 C28 -120.5(5)
O7 C26 C27 S6 61.2(5)
C26 C27 C28 C29 -179.4(4)
S6 C27 C28 C29 -1.0(5)
C27 C28 C29 C30 0.6(7)
C28 C29 C30 S6 0.0(7)
O8 C31 C32 C33 -126.7(6)
O8 C31 C32 S7 57.4(6)
C31 C32 C33 C34 -175.2(5)
S7 C32 C33 C34 1.1(7)
C32 C33 C34 C35 -1.8(9)
C33 C34 C35 S7 1.6(8)
O9 C36 C37 C38 -140.9(8)
C37' C36 C37 C38 164(4)
O9 C36 C37 S8 39.6(8)
C37' C36 C37 S8 -15(3)
C40 S8 C37 C38 -1.0(8)
C40 S8 C37 C36 178.5(7)
C36 C37 C38 C39 -178.8(9)
S8 C37 C38 C39 0.8(11)
C37 C38 C39 C40 0.0(15)
C38 C39 C40 S8 -0.9(15)
C37 S8 C40 C39 1.1(11)
C37' C38' C39' C40' 5(3)
C39' C38' C37' C36 179.2(17)
C39' C38' C37' S8' -3(2)
C37 C36 C37' C38' -113(4)
O9 C36 C37' C38' 115.4(18)
C37 C36 C37' S8' 70(3)
O9 C36 C37' S8' -61.0(17)
C40' S8' C37' C38' 0.7(16)
C40' S8' C37' C36 177.8(18)
C38' C39' C40' S8' -4(3)
C37' S8' C40' C39' 2(2)
O10 C41 C42 C43 -92.4(6)
O10 C41 C42 C43' 86(2)
O10 C41 C42 S9' -92.0(16)
O10 C41 C42 S9 81.6(5)
C43 C42 S9 C45 -3.9(5)
C41 C42 S9 C45 -179.0(5)
C43' C42 S9 C45 13(6)
S9' C42 S9 C45 -5.7(17)
C41 C42 C43 C44 179.4(5)
C43' C42 C43 C44 0.8(17)
S9' C42 C43 C44 178(7)
S9 C42 C43 C44 4.7(7)
C43 C42 S9' C44 -2(6)
C41 C42 S9' C44 179.8(8)
C43' C42 S9' C44 1.5(12)
S9 C42 S9' C44 6(2)
C43 C42 C43' C45 2(3)
C41 C42 C43' C45 -176.8(11)
S9' C42 C43' C45 0.9(18)
S9 C42 C43' C45 -162(8)
C42 C43 C44 C45 -3.1(9)
C42 C43 C44 S9' -178(8)
C42 S9' C44 C45 -4(2)
C42 S9' C44 C43 2(6)
C43 C44 C45 C43' 3.7(15)
S9' C44 C45 C43' 5(3)
C43 C44 C45 S9 -0.1(9)
S9' C44 C45 S9 1.3(19)
C42 C43' C45 C44 -3(3)
C42 C43' C45 S9 159(9)
C42 S9 C45 C44 2.4(7)
C42 S9 C45 C43' -17(7)
O11 C46 C47 C48' 60(2)
O11 C46 C47 C48 -116(2)
O11 C46 C47 S10 59.1(8)
O11 C46 C47 S10' -110.2(6)
C48' C47 C48 C49 -8(3)
C46 C47 C48 C49 169.3(11)
S10 C47 C48 C49 -6(3)
S10' C47 C48 C49 149(8)
C48' C47 S10 C50 7(7)
C46 C47 S10 C50 -175.3(6)
C48 C47 S10 C50 1.2(15)
S10' C47 S10 C50 -5.9(7)
C46 C47 C48' C50 -173.0(14)
C48 C47 C48' C50 4(3)
S10 C47 C48' C50 -171(10)
S10' C47 C48' C50 -2(3)
C48' C47 S10' C49 1.8(16)
C46 C47 S10' C49 174.2(6)
C48 C47 S10' C49 -23(6)
S10 C47 S10' C49 4.9(7)
C47 C48 C49 C50 9(3)
C47 C48 C49 S10' -137(10)
C47 S10' C49 C50 -1.6(8)
C47 S10' C49 C48 35(8)
C48 C49 C50 C48' -6(2)
S10' C49 C50 C48' 0.7(19)
C48 C49 C50 S10 -8.8(18)
S10' C49 C50 S10 -2.1(11)
C47 C48' C50 C49 1(3)
C47 C48' C50 S10 169(12)
C47 S10 C50 C49 4.5(8)
C47 S10 C50 C48' -9(9)
O12 C51 C52 C53' 165(2)
O12 C51 C52 C53 -10.4(14)
O12 C51 C52 S11' -18.9(5)
O12 C51 C52 S11 166.7(3)
C53' C52 S11 C55 -5(6)
C51 C52 S11 C55 178.7(4)
C53 C52 S11 C55 -3.6(11)
S11' C52 S11 C55 4.0(5)
C53' C52 C53 C54 7(2)
C51 C52 C53 C54 -175.6(8)
S11' C52 C53 C54 -134(7)
S11 C52 C53 C54 7.0(18)
C53' C52 S11' C54 -3.2(15)
C51 C52 S11' C54 179.9(4)
C53 C52 S11' C54 37(5)
S11 C52 S11' C54 -5.4(5)
C51 C52 C53' C55 177.5(12)
C53 C52 C53' C55 -6(3)
S11' C52 C53' C55 1(3)
S11 C52 C53' C55 173(9)
C52 C53 C54 C55 -7.6(19)
C52 C53 C54 S11' 126(7)
C52 S11' C54 C55 5.0(7)
C52 S11' C54 C53 -45(6)
C53 C54 C55 C53' 4(2)
S11' C54 C55 C53' -4.5(18)
C53 C54 C55 S11 5.2(14)
S11' C54 C55 S11 -3.0(9)
C52 C53' C55 C54 2(3)
C52 C53' C55 S11 -171(11)
C52 S11 C55 C54 -0.7(6)
C52 S11 C55 C53' 7(8)
O13 C56 C57 C58 149.1(5)
O13 C56 C57 S12 -31.6(5)
C56 C57 C58 C59 175.3(5)
S12 C57 C58 C59 -4.1(7)
C57 C58 C59 C60 3.3(10)
C58 C59 C60 S12 -1.0(10)
O14 C61 C62 C63' -82.5(12)
O14 C61 C62 C63 98.4(10)
O14 C61 C62 S13 -79.7(5)
O14 C61 C62 S13' 94.4(6)
C63' C62 C63 C64 3.2(17)
C61 C62 C63 C64 -177.5(6)
S13 C62 C63 C64 0.6(13)
S13' C62 C63 C64 -21(8)
C63' C62 S13 C65 -13(6)
C63 C62 S13 C65 0.5(10)
C61 C62 S13 C65 178.5(4)
S13' C62 S13 C65 3.8(6)
C63 C62 C63' C65 -4(2)
C61 C62 C63' C65 176.7(7)
S13 C62 C63' C65 163(7)
S13' C62 C63' C65 -0.6(14)
C63' C62 S13' C64 -1.3(9)
C63 C62 S13' C64 155(9)
C61 C62 S13' C64 -178.9(4)
S13 C62 S13' C64 -4.4(7)
C62 S13' C64 C65 3.2(8)
C62 S13' C64 C63 -28(9)
C62 C63 C64 C65 -1.8(13)
C62 C63 C64 S13' 148(10)
S13' C64 C65 C63' -3.7(12)
C63 C64 C65 C63' -0.3(11)
S13' C64 C65 S13 -1.0(8)
C63 C64 C65 S13 2.4(11)
C62 C63' C65 C64 2.5(16)
C62 C63' C65 S13 -163(7)
C62 S13 C65 C64 -1.8(6)
C62 S13 C65 C63' 14(6)
O15 C66 C67 C68 -112.6(5)
O15 C66 C67 S14 62.7(5)
C66 C67 C68 C69 179.1(7)
S14 C67 C68 C69 3.3(8)
C67 C68 C69 C70 -4.2(13)
C68 C69 C70 S14 3.2(13)
C2 C1 O2 Ti1 138.1(5)
C7 C6 O3 Ti2 -78.0(4)
C7 C6 O3 Ti1 142.5(3)
C12 C11 O4 Ti1 -88.4(4)
C12 C11 O4 Ti2 148.2(3)
C17 C16 O5 Ti1 -179.2(3)
C22 C21 O6 Ti1 -74.9(4)
C22 C21 O6 Ti4 121.7(3)
C27 C26 O7 Ti2 123.5(4)
C32 C31 O8 Ti2 179.1(3)
C37 C36 O9 Ti2 -112.3(5)
C37' C36 O9 Ti2 -94.5(9)
C37 C36 O9 Ti3 84.2(5)
C37' C36 O9 Ti3 102.0(8)
C42 C41 O10 Ti3 108.1(5)
C47 C46 O11 Ti3 -164.0(7)
C52 C51 O12 Ti3 -91.5(4)
C52 C51 O12 Ti4 138.3(3)
C57 C56 O13 Ti4 -81.1(4)
C57 C56 O13 Ti3 145.8(3)
C62 C61 O14 Ti4 -170.1(4)
C67 C66 O15 Ti4 101.9(4)
C1 C2 C3 C4 -178.5(11)
C3' C2 C3 C4 5(3)
S1 C2 C3 C4 6(3)
S1' C2 C3 C4 -116(20)
C5 C4 C3 C2 -6(3)
S1' C4 C3 C2 154(12)
C3 C2 S1 C5 -4(2)
C1 C2 S1 C5 -179.7(4)
C3' C2 S1 C5 1(8)
S1' C2 S1 C5 1.4(7)
C4 C5 S1 C2 0.2(6)
C3' C5 S1 C2 -1(12)
C4 C5 C3' C2 0(3)
S1 C5 C3' C2 179(100)
C3 C2 C3' C5 -4(3)
C1 C2 C3' C5 -179.5(10)
S1 C2 C3' C5 -179(100)
S1' C2 C3' C5 2(3)
C5 C4 S1' C2 2.4(11)
C3 C4 S1' C2 -20(9)
C3 C2 S1' C4 58(18)
C1 C2 S1' C4 178.9(5)
C3' C2 S1' C4 -2.1(17)
S1 C2 S1' C4 -2.3(10)
C8 C7 S2 C10 0.0(4)
C6 C7 S2 C10 179.1(4)
C15 C14 C13 C12 -15.1(19)
S3' C14 C13 C12 121(5)
C11 C12 C13 C14 -172.9(8)
C13' C12 C13 C14 15(2)
S3' C12 C13 C14 -120(5)
S3 C12 C13 C14 13.6(18)
C14 C15 S3 C12 -2.0(7)
C13' C15 S3 C12 21(12)
C13 C12 S3 C15 -6.4(11)
C11 C12 S3 C15 179.3(4)
C13' C12 S3 C15 -13(7)
S3' C12 S3 C15 6.3(5)
C14 C15 C13' C12 3(3)
S3 C15 C13' C12 -155(14)
C13 C12 C13' C15 -11(3)
C11 C12 C13' C15 177.3(11)
S3' C12 C13' C15 1(3)
S3 C12 C13' C15 163(10)
C15 C14 S3' C12 6.3(8)
C13 C14 S3' C12 -42(4)
C13 C12 S3' C14 43(4)
C11 C12 S3' C14 179.3(5)
C13' C12 S3' C14 -3.6(15)
S3 C12 S3' C14 -7.6(6)
C19 C20 S4 C17 0.7(6)
C18 C17 S4 C20 -2.5(4)
C16 C17 S4 C20 -179.5(4)
C24 C25 S5 C22 -0.3(5)
C23 C22 S5 C25 -0.8(4)
C21 C22 S5 C25 -176.8(4)
C29 C30 S6 C27 -0.5(5)
C28 C27 S6 C30 0.9(4)
C26 C27 S6 C30 179.4(4)
C34 C35 S7 C32 -0.8(5)
C33 C32 S7 C35 -0.2(5)
C31 C32 S7 C35 176.3(4)
C58 C57 S12 C60 3.0(5)
C56 C57 S12 C60 -176.4(4)
C59 C60 S12 C57 -1.2(7)
C68 C67 S14 C70 -1.3(4)
C66 C67 S14 C70 -177.3(4)
C69 C70 S14 C67 -0.5(6)
C16 O5 Ti1 O2 0.3(5)
C16 O5 Ti1 O4 109.2(5)
C16 O5 Ti1 O6 -97.4(5)
C16 O5 Ti1 O1 -172.4(4)
C16 O5 Ti1 O3 114.8(5)
C16 O5 Ti1 Ti2 146.6(4)
C16 O5 Ti1 Ti4 -133.8(4)
C1 O2 Ti1 O5 124.6(7)
C1 O2 Ti1 O4 29.1(7)
C1 O2 Ti1 O6 -137.8(7)
C1 O2 Ti1 O1 -75.5(8)
C1 O2 Ti1 O3 -39.3(7)
C1 O2 Ti1 Ti2 -20.8(7)
C1 O2 Ti1 Ti4 -122.9(6)
C11 O4 Ti1 O5 -0.8(4)
Ti2 O4 Ti1 O5 136.98(12)
C11 O4 Ti1 O2 99.1(4)
Ti2 O4 Ti1 O2 -123.08(12)
C11 O4 Ti1 O6 -109.5(4)
Ti2 O4 Ti1 O6 28.3(3)
C11 O4 Ti1 O1 -101.9(3)
Ti2 O4 Ti1 O1 35.91(9)
C11 O4 Ti1 O3 -179.0(4)
Ti2 O4 Ti1 O3 -41.20(10)
C11 O4 Ti1 Ti2 -137.8(4)
C11 O4 Ti1 Ti4 -104.4(3)
Ti2 O4 Ti1 Ti4 33.42(11)
C21 O6 Ti1 O5 94.6(3)
Ti4 O6 Ti1 O5 -99.94(14)
C21 O6 Ti1 O2 -5.0(3)
Ti4 O6 Ti1 O2 160.55(13)
C21 O6 Ti1 O4 -157.7(3)
Ti4 O6 Ti1 O4 7.8(3)
C21 O6 Ti1 O1 -165.4(3)
Ti4 O6 Ti1 O1 0.06(10)
C21 O6 Ti1 O3 -94.9(3)
Ti4 O6 Ti1 O3 70.61(13)
C21 O6 Ti1 Ti2 -136.3(3)
Ti4 O6 Ti1 Ti2 29.18(12)
C21 O6 Ti1 Ti4 -165.5(3)
Ti2 O1 Ti1 O5 -128.68(11)
Ti4 O1 Ti1 O5 93.47(13)
Ti3 O1 Ti1 O5 -15.6(2)
Ti2 O1 Ti1 O2 71.6(3)
Ti4 O1 Ti1 O2 -66.2(3)
Ti3 O1 Ti1 O2 -175.3(3)
Ti2 O1 Ti1 O4 -38.51(10)
Ti4 O1 Ti1 O4 -176.35(12)
Ti3 O1 Ti1 O4 74.56(18)
Ti2 O1 Ti1 O6 137.79(11)
Ti4 O1 Ti1 O6 -0.06(10)
Ti3 O1 Ti1 O6 -109.14(19)
Ti2 O1 Ti1 O3 33.72(9)
Ti4 O1 Ti1 O3 -104.12(11)
Ti3 O1 Ti1 O3 146.79(19)
Ti4 O1 Ti1 Ti2 -137.84(14)
Ti3 O1 Ti1 Ti2 113.1(2)
Ti2 O1 Ti1 Ti4 137.84(14)
Ti3 O1 Ti1 Ti4 -109.1(2)
C6 O3 Ti1 O5 -170.3(4)
Ti2 O3 Ti1 O5 41.3(4)
C6 O3 Ti1 O2 -54.4(3)
Ti2 O3 Ti1 O2 157.19(13)
C6 O3 Ti1 O4 -164.3(4)
Ti2 O3 Ti1 O4 47.28(11)
C6 O3 Ti1 O6 42.1(3)
Ti2 O3 Ti1 O6 -106.28(11)
C6 O3 Ti1 O1 112.7(3)
Ti2 O3 Ti1 O1 -35.68(10)
C6 O3 Ti1 Ti2 148.4(4)
C6 O3 Ti1 Ti4 76.1(3)
Ti2 O3 Ti1 Ti4 -72.33(8)
C31 O8 Ti2 O7 3.2(4)
C31 O8 Ti2 O3 109.3(4)
C31 O8 Ti2 O9 -95.2(4)
C31 O8 Ti2 O1 -171.2(4)
C31 O8 Ti2 O4 110.8(5)
C31 O8 Ti2 Ti1 146.7(4)
C31 O8 Ti2 Ti3 -132.2(4)
C26 O7 Ti2 O8 139.7(5)
C26 O7 Ti2 O3 43.2(5)
C26 O7 Ti2 O9 -121.4(5)
C26 O7 Ti2 O1 -55.5(7)
C26 O7 Ti2 O4 -25.4(5)
C26 O7 Ti2 Ti1 -4.4(5)
C26 O7 Ti2 Ti3 -107.8(4)
C6 O3 Ti2 O8 -14.4(3)
Ti1 O3 Ti2 O8 137.52(12)
C6 O3 Ti2 O7 84.5(3)
Ti1 O3 Ti2 O7 -123.50(12)
C6 O3 Ti2 O9 -130.5(3)
Ti1 O3 Ti2 O9 21.4(3)
C6 O3 Ti2 O1 -116.8(3)
Ti1 O3 Ti2 O1 35.13(9)
C6 O3 Ti2 O4 166.0(3)
Ti1 O3 Ti2 O4 -42.05(10)
C6 O3 Ti2 Ti1 -152.0(3)
C6 O3 Ti2 Ti3 -119.3(3)
Ti1 O3 Ti2 Ti3 32.66(11)
C36 O9 Ti2 O8 95.9(4)
Ti3 O9 Ti2 O8 -98.44(15)
C36 O9 Ti2 O7 -2.7(4)
Ti3 O9 Ti2 O7 162.93(14)
C36 O9 Ti2 O3 -148.7(3)
Ti3 O9 Ti2 O3 16.9(3)
C36 O9 Ti2 O1 -162.7(4)
Ti3 O9 Ti2 O1 2.94(12)
C36 O9 Ti2 O4 -90.9(3)
Ti3 O9 Ti2 O4 74.75(14)
C36 O9 Ti2 Ti1 -132.5(3)
Ti3 O9 Ti2 Ti1 33.08(14)
C36 O9 Ti2 Ti3 -165.6(4)
Ti4 O1 Ti2 O8 -16.4(2)
Ti3 O1 Ti2 O8 91.76(13)
Ti1 O1 Ti2 O8 -128.80(12)
Ti4 O1 Ti2 O7 179.1(3)
Ti3 O1 Ti2 O7 -72.7(4)
Ti1 O1 Ti2 O7 66.7(4)
Ti4 O1 Ti2 O3 75.40(19)
Ti3 O1 Ti2 O3 -176.42(12)
Ti1 O1 Ti2 O3 -36.99(10)
Ti4 O1 Ti2 O9 -111.0(2)
Ti3 O1 Ti2 O9 -2.85(11)
Ti1 O1 Ti2 O9 136.58(12)
Ti4 O1 Ti2 O4 147.7(2)
Ti3 O1 Ti2 O4 -104.12(12)
Ti1 O1 Ti2 O4 35.31(10)
Ti4 O1 Ti2 Ti1 112.4(2)
Ti3 O1 Ti2 Ti1 -139.43(14)
Ti4 O1 Ti2 Ti3 -108.2(2)
Ti1 O1 Ti2 Ti3 139.43(14)
C11 O4 Ti2 O8 -177.5(4)
Ti1 O4 Ti2 O8 45.1(5)
C11 O4 Ti2 O7 -68.6(3)
Ti1 O4 Ti2 O7 153.97(14)
C11 O4 Ti2 O3 -175.9(3)
Ti1 O4 Ti2 O3 46.67(11)
C11 O4 Ti2 O9 28.4(3)
Ti1 O4 Ti2 O9 -109.04(12)
C11 O4 Ti2 O1 100.6(3)
Ti1 O4 Ti2 O1 -36.90(10)
C11 O4 Ti2 Ti1 137.5(3)
C11 O4 Ti2 Ti3 63.7(3)
Ti1 O4 Ti2 Ti3 -73.73(8)
O5 Ti1 Ti2 O8 137.85(16)
O2 Ti1 Ti2 O8 -85.04(17)
O4 Ti1 Ti2 O8 -166.38(17)
O6 Ti1 Ti2 O8 27.11(15)
O1 Ti1 Ti2 O8 69.65(15)
O3 Ti1 Ti2 O8 -56.25(16)
Ti4 Ti1 Ti2 O8 44.43(12)
O5 Ti1 Ti2 O7 -87.98(17)
O2 Ti1 Ti2 O7 49.13(17)
O4 Ti1 Ti2 O7 -32.21(17)
O6 Ti1 Ti2 O7 161.29(14)
O1 Ti1 Ti2 O7 -156.18(16)
O3 Ti1 Ti2 O7 77.92(16)
Ti4 Ti1 Ti2 O7 178.60(12)
O5 Ti1 Ti2 O3 -165.90(16)
O2 Ti1 Ti2 O3 -28.79(16)
O4 Ti1 Ti2 O3 -110.13(16)
O6 Ti1 Ti2 O3 83.36(13)
O1 Ti1 Ti2 O3 125.90(14)
Ti4 Ti1 Ti2 O3 100.68(11)
O5 Ti1 Ti2 O9 24.18(15)
O2 Ti1 Ti2 O9 161.29(15)
O4 Ti1 Ti2 O9 79.95(14)
O6 Ti1 Ti2 O9 -86.55(12)
O1 Ti1 Ti2 O9 -44.02(13)
O3 Ti1 Ti2 O9 -169.92(14)
Ti4 Ti1 Ti2 O9 -69.24(9)
O5 Ti1 Ti2 O1 68.20(15)
O2 Ti1 Ti2 O1 -154.69(15)
O4 Ti1 Ti2 O1 123.97(15)
O6 Ti1 Ti2 O1 -42.53(12)
O3 Ti1 Ti2 O1 -125.90(14)
Ti4 Ti1 Ti2 O1 -25.22(9)
O5 Ti1 Ti2 O4 -55.77(16)
O2 Ti1 Ti2 O4 81.34(16)
O6 Ti1 Ti2 O4 -166.51(14)
O1 Ti1 Ti2 O4 -123.97(15)
O3 Ti1 Ti2 O4 110.13(16)
Ti4 Ti1 Ti2 O4 -149.19(11)
O5 Ti1 Ti2 Ti3 43.81(11)
O2 Ti1 Ti2 Ti3 -179.08(12)
O4 Ti1 Ti2 Ti3 99.58(11)
O6 Ti1 Ti2 Ti3 -66.93(8)
O1 Ti1 Ti2 Ti3 -24.39(9)
O3 Ti1 Ti2 Ti3 -150.29(11)
Ti4 Ti1 Ti2 Ti3 -49.61(2)
C46 O11 Ti3 O10 156.8(11)
C46 O11 Ti3 O12 61.4(11)
C46 O11 Ti3 O9 -107.0(11)
C46 O11 Ti3 O1 -42.1(12)
C46 O11 Ti3 O13 -6.9(11)
C46 O11 Ti3 Ti4 11.9(11)
C46 O11 Ti3 Ti2 -89.0(11)
C41 O10 Ti3 O11 -22.3(4)
C41 O10 Ti3 O12 86.5(4)
C41 O10 Ti3 O9 -120.4(4)
C41 O10 Ti3 O1 165.0(4)
C41 O10 Ti3 O13 85.5(6)
C41 O10 Ti3 Ti4 122.7(4)
C41 O10 Ti3 Ti2 -156.0(4)
C51 O12 Ti3 O11 93.4(3)
Ti4 O12 Ti3 O11 -122.42(14)
C51 O12 Ti3 O10 -5.2(3)
Ti4 O12 Ti3 O10 139.03(13)
C51 O12 Ti3 O9 -111.6(3)
Ti4 O12 Ti3 O9 32.5(3)
C51 O12 Ti3 O1 -108.7(3)
Ti4 O12 Ti3 O1 35.49(10)
C51 O12 Ti3 O13 174.5(3)
Ti4 O12 Ti3 O13 -41.31(10)
C51 O12 Ti3 Ti4 -144.2(3)
C51 O12 Ti3 Ti2 -111.6(3)
Ti4 O12 Ti3 Ti2 32.58(12)
C36 O9 Ti3 O11 -37.5(4)
Ti2 O9 Ti3 O11 156.15(16)
C36 O9 Ti3 O10 60.4(4)
Ti2 O9 Ti3 O10 -105.87(15)
C36 O9 Ti3 O12 166.4(3)
Ti2 O9 Ti3 O12 0.1(3)
C36 O9 Ti3 O1 163.4(4)
Ti2 O9 Ti3 O1 -2.94(12)
C36 O9 Ti3 O13 -127.1(3)
Ti2 O9 Ti3 O13 66.61(15)
C36 O9 Ti3 Ti4 -169.2(3)
Ti2 O9 Ti3 Ti4 24.48(15)
C36 O9 Ti3 Ti2 166.3(4)
Ti2 O1 Ti3 O11 -66.4(4)
Ti4 O1 Ti3 O11 71.6(4)
Ti1 O1 Ti3 O11 -175.0(3)
Ti2 O1 Ti3 O10 94.27(13)
Ti4 O1 Ti3 O10 -127.76(12)
Ti1 O1 Ti3 O10 -14.3(2)
Ti2 O1 Ti3 O12 -175.74(13)
Ti4 O1 Ti3 O12 -37.76(10)
Ti1 O1 Ti3 O12 75.68(18)
Ti2 O1 Ti3 O9 2.82(11)
Ti4 O1 Ti3 O9 140.80(12)
Ti1 O1 Ti3 O9 -105.76(19)
Ti2 O1 Ti3 O13 -103.36(12)
Ti4 O1 Ti3 O13 34.61(9)
Ti1 O1 Ti3 O13 148.05(19)
Ti2 O1 Ti3 Ti4 -137.97(14)
Ti1 O1 Ti3 Ti4 113.4(2)
Ti4 O1 Ti3 Ti2 137.97(14)
Ti1 O1 Ti3 Ti2 -108.6(2)
C56 O13 Ti3 O11 -58.6(3)
Ti4 O13 Ti3 O11 156.80(14)
C56 O13 Ti3 O10 -167.6(4)
Ti4 O13 Ti3 O10 47.8(5)
C56 O13 Ti3 O12 -168.7(3)
Ti4 O13 Ti3 O12 46.63(11)
C56 O13 Ti3 O9 38.6(3)
Ti4 O13 Ti3 O9 -106.04(12)
C56 O13 Ti3 O1 108.3(3)
Ti4 O13 Ti3 O1 -36.37(10)
C56 O13 Ti3 Ti4 144.6(4)
C56 O13 Ti3 Ti2 71.4(3)
Ti4 O13 Ti3 Ti2 -73.19(8)
O8 Ti2 Ti3 O11 56.52(18)
O7 Ti2 Ti3 O11 -54.4(2)
O3 Ti2 Ti3 O11 157.17(17)
O9 Ti2 Ti3 O11 -31.4(2)
O1 Ti2 Ti3 O11 153.23(18)
O4 Ti2 Ti3 O11 -137.41(17)
Ti1 Ti2 Ti3 O11 -178.95(15)
O8 Ti2 Ti3 O10 168.00(14)
O7 Ti2 Ti3 O10 57.08(17)
O3 Ti2 Ti3 O10 -91.35(13)
O9 Ti2 Ti3 O10 80.11(18)
O1 Ti2 Ti3 O10 -95.29(15)
O4 Ti2 Ti3 O10 -25.92(13)
Ti1 Ti2 Ti3 O10 -67.47(10)
O8 Ti2 Ti3 O12 -92.07(13)
O7 Ti2 Ti3 O12 157.00(16)
O3 Ti2 Ti3 O12 8.58(13)
O9 Ti2 Ti3 O12 -179.97(17)
O1 Ti2 Ti3 O12 4.64(14)
O4 Ti2 Ti3 O12 74.00(12)
Ti1 Ti2 Ti3 O12 32.46(9)
O8 Ti2 Ti3 O9 87.90(17)
O7 Ti2 Ti3 O9 -23.0(2)
O3 Ti2 Ti3 O9 -171.45(17)
O1 Ti2 Ti3 O9 -175.39(18)
O4 Ti2 Ti3 O9 -106.03(16)
Ti1 Ti2 Ti3 O9 -147.57(15)
O8 Ti2 Ti3 O1 -96.71(14)
O7 Ti2 Ti3 O1 152.37(18)
O3 Ti2 Ti3 O1 3.94(14)
O9 Ti2 Ti3 O1 175.39(18)
O4 Ti2 Ti3 O1 69.36(13)
Ti1 Ti2 Ti3 O1 27.82(11)
O8 Ti2 Ti3 O13 -27.11(12)
O7 Ti2 Ti3 O13 -138.04(15)
O3 Ti2 Ti3 O13 73.54(12)
O9 Ti2 Ti3 O13 -115.01(16)
O1 Ti2 Ti3 O13 69.60(13)
O4 Ti2 Ti3 O13 138.96(10)
Ti1 Ti2 Ti3 O13 97.42(7)
O8 Ti2 Ti3 Ti4 -68.10(10)
O7 Ti2 Ti3 Ti4 -179.02(14)
O3 Ti2 Ti3 Ti4 32.55(9)
O9 Ti2 Ti3 Ti4 -155.99(15)
O1 Ti2 Ti3 Ti4 28.61(11)
O4 Ti2 Ti3 Ti4 97.98(8)
Ti1 Ti2 Ti3 Ti4 56.43(2)
C61 O14 Ti4 O15 151.6(6)
C61 O14 Ti4 O13 55.5(6)
C61 O14 Ti4 O6 -111.6(6)
C61 O14 Ti4 O1 -48.9(8)
C61 O14 Ti4 O12 -12.5(6)
C61 O14 Ti4 Ti3 5.6(7)
C61 O14 Ti4 Ti1 -95.6(6)
C66 O15 Ti4 O14 -7.7(4)
C66 O15 Ti4 O13 101.8(4)
C66 O15 Ti4 O6 -104.2(4)
C66 O15 Ti4 O1 -179.5(4)
C66 O15 Ti4 O12 92.4(6)
C66 O15 Ti4 Ti3 137.1(4)
C66 O15 Ti4 Ti1 -140.1(4)
C56 O13 Ti4 O14 93.1(3)
Ti3 O13 Ti4 O14 -121.34(12)
C56 O13 Ti4 O15 -4.5(3)
Ti3 O13 Ti4 O15 141.11(12)
C56 O13 Ti4 O6 -115.2(4)
Ti3 O13 Ti4 O6 30.4(3)
C56 O13 Ti4 O1 -109.9(3)
Ti3 O13 Ti4 O1 35.67(9)
C56 O13 Ti4 O12 172.7(3)
Ti3 O13 Ti4 O12 -41.67(10)
C56 O13 Ti4 Ti3 -145.6(4)
C56 O13 Ti4 Ti1 -111.7(3)
Ti3 O13 Ti4 Ti1 33.87(11)
C21 O6 Ti4 O14 -35.4(3)
Ti1 O6 Ti4 O14 158.56(13)
C21 O6 Ti4 O15 61.2(3)
Ti1 O6 Ti4 O15 -104.85(13)
C21 O6 Ti4 O13 171.4(3)
Ti1 O6 Ti4 O13 5.3(3)
C21 O6 Ti4 O1 166.0(3)
Ti1 O6 Ti4 O1 -0.06(10)
C21 O6 Ti4 O12 -123.4(3)
Ti1 O6 Ti4 O12 70.50(13)
C21 O6 Ti4 Ti3 -165.8(2)
Ti1 O6 Ti4 Ti3 28.16(12)
C21 O6 Ti4 Ti1 166.1(3)
Ti2 O1 Ti4 O14 -174.4(3)
Ti3 O1 Ti4 O14 72.9(3)
Ti1 O1 Ti4 O14 -66.7(3)
Ti2 O1 Ti4 O15 -15.6(2)
Ti3 O1 Ti4 O15 -128.36(12)
Ti1 O1 Ti4 O15 92.07(13)
Ti2 O1 Ti4 O13 74.92(19)
Ti3 O1 Ti4 O13 -37.81(10)
Ti1 O1 Ti4 O13 -177.37(12)
Ti2 O1 Ti4 O6 -107.65(19)
Ti3 O1 Ti4 O6 139.63(11)
Ti1 O1 Ti4 O6 0.06(10)
Ti2 O1 Ti4 O12 147.5(2)
Ti3 O1 Ti4 O12 34.78(10)
Ti1 O1 Ti4 O12 -104.79(12)
Ti2 O1 Ti4 Ti3 112.7(2)
Ti1 O1 Ti4 Ti3 -139.57(14)
Ti2 O1 Ti4 Ti1 -107.7(2)
Ti3 O1 Ti4 Ti1 139.57(14)
C51 O12 Ti4 O14 -60.4(3)
Ti3 O12 Ti4 O14 157.83(14)
C51 O12 Ti4 O15 -161.7(4)
Ti3 O12 Ti4 O15 56.5(5)
C51 O12 Ti4 O13 -171.7(3)
Ti3 O12 Ti4 O13 46.47(11)
C51 O12 Ti4 O6 35.0(3)
Ti3 O12 Ti4 O6 -106.80(11)
C51 O12 Ti4 O1 105.5(3)
Ti3 O12 Ti4 O1 -36.28(10)
C51 O12 Ti4 Ti3 141.8(4)
C51 O12 Ti4 Ti1 68.8(3)
Ti3 O12 Ti4 Ti1 -72.96(9)
O11 Ti3 Ti4 O14 53.92(19)
O10 Ti3 Ti4 O14 -81.37(18)
O12 Ti3 Ti4 O14 -27.60(17)
O9 Ti3 Ti4 O14 167.85(15)
O1 Ti3 Ti4 O14 -152.39(16)
O13 Ti3 Ti4 O14 82.98(17)
Ti2 Ti3 Ti4 O14 -177.53(13)
O11 Ti3 Ti4 O15 -81.37(18)
O10 Ti3 Ti4 O15 143.34(17)
O12 Ti3 Ti4 O15 -162.89(17)
O9 Ti3 Ti4 O15 32.55(16)
O1 Ti3 Ti4 O15 72.32(15)
O13 Ti3 Ti4 O15 -52.31(16)
Ti2 Ti3 Ti4 O15 47.17(12)
O11 Ti3 Ti4 O13 -29.06(17)
O10 Ti3 Ti4 O13 -164.36(17)
O12 Ti3 Ti4 O13 -110.58(16)
O9 Ti3 Ti4 O13 84.86(15)
O1 Ti3 Ti4 O13 124.63(15)
Ti2 Ti3 Ti4 O13 99.48(11)
O11 Ti3 Ti4 O6 165.31(15)
O10 Ti3 Ti4 O6 30.02(15)
O12 Ti3 Ti4 O6 83.79(14)
O9 Ti3 Ti4 O6 -80.76(12)
O1 Ti3 Ti4 O6 -41.00(12)
O13 Ti3 Ti4 O6 -165.63(14)
Ti2 Ti3 Ti4 O6 -66.14(8)
O11 Ti3 Ti4 O1 -153.69(16)
O10 Ti3 Ti4 O1 71.02(15)
O12 Ti3 Ti4 O1 124.79(15)
O9 Ti3 Ti4 O1 -39.76(13)
O13 Ti3 Ti4 O1 -124.63(15)
Ti2 Ti3 Ti4 O1 -25.14(9)
O11 Ti3 Ti4 O12 81.52(18)
O10 Ti3 Ti4 O12 -53.77(17)
O9 Ti3 Ti4 O12 -164.55(15)
O1 Ti3 Ti4 O12 -124.79(15)
O13 Ti3 Ti4 O12 110.58(16)
Ti2 Ti3 Ti4 O12 -149.93(12)
O11 Ti3 Ti4 Ti1 -178.03(14)
O10 Ti3 Ti4 Ti1 46.68(12)
O12 Ti3 Ti4 Ti1 100.45(12)
O9 Ti3 Ti4 Ti1 -64.10(10)
O1 Ti3 Ti4 Ti1 -24.34(9)
O13 Ti3 Ti4 Ti1 -148.97(11)
Ti2 Ti3 Ti4 Ti1 -49.48(2)
O5 Ti1 Ti4 O14 57.95(16)
O2 Ti1 Ti4 O14 -53.51(18)
O4 Ti1 Ti4 O14 156.23(15)
O6 Ti1 Ti4 O14 -27.83(17)
O1 Ti1 Ti4 O14 152.26(16)
O3 Ti1 Ti4 O14 -138.55(14)
Ti2 Ti1 Ti4 O14 -179.03(12)
O5 Ti1 Ti4 O15 167.33(13)
O2 Ti1 Ti4 O15 55.87(16)
O4 Ti1 Ti4 O15 -94.38(13)
O6 Ti1 Ti4 O15 81.55(16)
O1 Ti1 Ti4 O15 -98.36(14)
O3 Ti1 Ti4 O15 -29.17(12)
Ti2 Ti1 Ti4 O15 -69.65(10)
O5 Ti1 Ti4 O13 -91.45(13)
O2 Ti1 Ti4 O13 157.09(15)
O4 Ti1 Ti4 O13 6.83(13)
O6 Ti1 Ti4 O13 -177.23(16)
O1 Ti1 Ti4 O13 2.86(13)
O3 Ti1 Ti4 O13 72.05(12)
Ti2 Ti1 Ti4 O13 31.57(9)
O5 Ti1 Ti4 O6 85.78(16)
O2 Ti1 Ti4 O6 -25.68(17)
O4 Ti1 Ti4 O6 -175.93(15)
O1 Ti1 Ti4 O6 -179.91(16)
O3 Ti1 Ti4 O6 -110.72(14)
Ti2 Ti1 Ti4 O6 -151.20(13)
O5 Ti1 Ti4 O1 -94.32(14)
O2 Ti1 Ti4 O1 154.23(16)
O4 Ti1 Ti4 O1 3.97(13)
O6 Ti1 Ti4 O1 179.91(16)
O3 Ti1 Ti4 O1 69.19(12)
Ti2 Ti1 Ti4 O1 28.71(10)
O5 Ti1 Ti4 O12 -25.50(12)
O2 Ti1 Ti4 O12 -136.96(14)
O4 Ti1 Ti4 O12 72.78(11)
O6 Ti1 Ti4 O12 -111.28(14)
O1 Ti1 Ti4 O12 68.81(12)
O3 Ti1 Ti4 O12 138.00(10)
Ti2 Ti1 Ti4 O12 97.52(7)
O5 Ti1 Ti4 Ti3 -66.70(10)
O2 Ti1 Ti4 Ti3 -178.16(13)
O4 Ti1 Ti4 Ti3 31.58(9)
O6 Ti1 Ti4 Ti3 -152.48(13)
O1 Ti1 Ti4 Ti3 27.61(10)
O3 Ti1 Ti4 Ti3 96.80(8)
Ti2 Ti1 Ti4 Ti3 56.32(2)
C8 C9 C10 S2 -0.8(7)
C7 S2 C10 C9 0.5(5)
C6 C7 C8 C9 -179.4(5)
S2 C7 C8 C9 -0.4(6)
C10 C9 C8 C7 0.8(8)
